data_7719640
loop_
_publ_author_name
'de Montmollin, Jean'
'Fadaei-Tirani, Farzaneh'
'Severin, Kay'

_publ_section_title
;
 Wide variability in the stability of
 Pd<sub>6</sub>L<sub><i>x</i></sub>-type coordination cages.
;
_journal_issue 42
_journal_name_full 'Dalton transactions (Cambridge, England : 2003)'
_journal_page_first 15773
_journal_page_last 15779
_journal_paper_doi 10.1039/d5dt02223a
_journal_volume 54
_journal_year 2025
_chemical_formula_moiety 'C264 H192 N48 Pd6, 10(B F4), 2(C4 H8 O2), 6(C2 H3 N), 2[BF4]'
_chemical_formula_sum 'C284 H226 B12 F48 N54 O4 Pd6'
_chemical_formula_weight 6139.29
_space_group_crystal_system monoclinic
_space_group_IT_number 15
_space_group_name_Hall '-C 2yc'
_space_group_name_H-M_alt 'C 1 2/c 1'
_atom_sites_solution_hydrogens geom
_atom_sites_solution_primary dual
_atom_sites_solution_secondary difmap
_audit_creation_date 2025-09-05
_audit_creation_method
;
Olex2 1.5
(compiled 2025.07.13 svn.rb7424aed for OlexSys, GUI svn.r7314)
;
_audit_update_record
;
2025-09-12 deposited with the CCDC.	2025-10-03 downloaded from the CCDC.
;
_cell_angle_alpha 90
_cell_angle_beta 97.7376(5)
_cell_angle_gamma 90
_cell_formula_units_Z 4
_cell_length_a 42.4258(3)
_cell_length_b 34.96497(18)
_cell_length_c 32.50283(12)
_cell_measurement_reflns_used 125103
_cell_measurement_temperature 100.00(10)
_cell_measurement_theta_max 73.7430
_cell_measurement_theta_min 1.6580
_cell_volume 47776.2(5)
_computing_cell_refinement 'CrysAlisPro 1.171.44.111a (Rigaku OD, 2025)'
_computing_data_collection 'CrysAlisPro system (CCD 44.113a 64-bit (release 02-06-2025))'
_computing_data_reduction 'CrysAlisPro 1.171.44.111a (Rigaku OD, 2025)'
_computing_molecular_graphics 'Olex2 1.5 (Dolomanov et al., 2009)'
_computing_publication_material 'Olex2 1.5 (Dolomanov et al., 2009)'
_computing_structure_refinement 'ShelXL 2019/3 (Sheldrick, 2015)'
_computing_structure_solution 'ShelXT 2018/2 (Sheldrick, 2015)'
_diffrn_ambient_environment N~2~
_diffrn_ambient_temperature 100.00(10)
_diffrn_detector 'Hybrid Pixel Array Detector'
_diffrn_detector_area_resol_mean 10.0000
_diffrn_detector_type 'HyPix-Arc 150'
_diffrn_measured_fraction_theta_full 0.998
_diffrn_measured_fraction_theta_max 0.976
_diffrn_measurement_details
;
List of Runs (angles in degrees, time in seconds):

  # Type    Start    End  Width  t~exp~   \w     \q     \k     \f   Frames
#--------------------------------------------------------------------------
  1  \w     37.00  75.00   0.50    1.00    --   66.04 -95.00  90.00   76
  2  \w     28.00  71.00   0.50    1.00    --   66.04 -95.00-180.00   86
  3  \w     28.00  61.00   0.50    1.00    --   66.04 -95.00 -30.00   66
  4  \w     32.00  70.00   0.50    1.00    --   66.04 -95.00-120.00   76
  5  \w     28.00  54.00   0.50    1.00    --   66.04 -95.00  30.00   52
  6  \w     34.00  73.00   0.50    1.00    --   66.04 -95.00 120.00   78
  7  \w     28.00  75.00   0.50    1.00    --   66.04 -95.00 -60.00   94
  8  \w   -104.00 -74.00   0.50    1.00    --  -67.39   0.00  30.00   60
  9  \w   -103.00 -73.00   0.50    1.00    --  -67.39   0.00  60.00   60
 10  \w   -104.00 -72.00   0.50    1.00    --  -67.39   0.00  90.00   64
 11  \w    -70.00 -35.00   0.50    1.00    --  -67.39 125.00-180.00   70
 12  \w   -102.00 -72.00   0.50    1.00    --  -67.39   0.00 120.00   60
 13  \w   -103.00 -36.00   0.50    1.00    --  -67.39 -15.00 150.00  134
 14  \w    -77.00 -25.00   0.50    1.00    --  -67.39 125.00-150.00  104
 15  \w    -75.00 -26.00   0.50    1.00    --  -69.31 125.00   0.00   98
 16  \w   -105.00 -80.00   0.50    1.00    --  -69.31   0.00-180.00   50
 17  \w    -94.00 -48.00   0.50    1.00    --  -69.31 -15.00  60.00   92
 18  \w   -103.00 -75.00   0.50    1.00    --  -69.31   0.00 -30.00   56
 19  \w     49.00  77.00   0.50    1.00    --   69.52 -95.00 150.00   56
 20  \w     34.00  77.00   0.50    1.00    --   69.52 -95.00   0.00   86
 21  \w     39.00 114.00   0.50    1.00    --   69.52  15.00 150.00  150
 22  \w     41.00 115.00   0.50    1.00    --   69.52  15.00  60.00  148
 23  \w    -97.00 -55.00   0.50    1.00    --  -74.80 115.00 -70.16   84
 24  \w   -113.00 -45.00   0.50    1.00    --  -74.80 142.00  64.67  136
 25  \w   -113.00 -76.00   0.50    1.00    --  -74.80 142.00 108.92   74
 26  \w    -73.00 -47.00   0.50    1.00    --  -74.80 151.00 -54.50   52
 27  \w    -65.00 -38.00   0.50    1.00    --  -74.80 142.00 108.92   54
 28  \w   -104.00 -41.00   0.50    1.00    --  -74.80 126.00   4.21  126
 29  \w    -56.00 -31.00   0.50    1.00    --  -74.80 128.00-136.59   50
 30  \w   -119.00 -89.00   0.50    1.00    --  -74.80 151.00 -54.50   60
 31  \w   -105.00 -62.00   0.50    1.00    --  -74.80 128.00-136.59   86
 32  \w     81.00 106.00   0.50    1.00    --   77.97-125.00-180.00   50
 33  \w     47.00  73.00   0.50    1.00    --   77.97-125.00 120.00   52
 34  \w     49.00  74.00   0.50    1.00    --   77.97-125.00-180.00   50
 35  \w     72.00 123.00   0.50    1.00    --   77.97  15.00-120.00  102
 36  \w     52.00 109.00   0.50    1.00    --   77.97  15.00 120.00  114
 37  \w     40.00  65.00   0.50    1.00    --   77.97 -95.00  30.00   50
 38  \w     56.00  82.00   0.50    1.00    --   77.97 -95.00-180.00   52
 39  \w     67.00 107.00   0.50    1.00    --   77.97  15.00 -30.00   80
 40  \w     81.00 106.00   0.50    1.00    --   77.97-125.00 150.00   50
 41  \w     52.00 114.00   0.50    1.00    --   77.97  15.00-180.00  124
 42  \w     40.00  65.00   0.50    1.00    --   77.97 -95.00-150.00   50
 43  \w     39.00 106.00   0.50    1.00    --   77.97-125.00   0.00  134
 44  \w     78.00 106.00   0.50    1.00    --   77.97-125.00-120.00   56
 45  \w     39.00  64.00   0.50    1.00    --   77.97-125.00-120.00   50
 46  \w     81.00 106.00   0.50    1.00    --   77.97-125.00  90.00   50
 47  \w     81.00 106.00   0.50    1.00    --   77.97-125.00-150.00   50
 48  \w     39.00  66.00   0.50    1.00    --   77.97-125.00-150.00   54
 49  \w     43.00 106.00   0.50    1.00    --   77.97-125.00  30.00  126
 50  \w     81.00 106.00   0.50    1.00    --   77.97-125.00 -30.00   50
 51  \w     36.00 106.00   0.50    1.00    --   77.97-125.00 -90.00  140
 52  \w     47.00 120.00   0.50    1.00    --   77.97  15.00  30.00  146
;
_diffrn_measurement_device 'four-circle diffractometer'
_diffrn_measurement_device_type 'XtaLAB Synergy R, DW system, HyPix-Arc 150'
_diffrn_measurement_method '\w scans'
_diffrn_orient_matrix_type 'CrysAlisPro convention (1999,Acta A55,543-557)'
_diffrn_orient_matrix_UB_11 -0.0357978000
_diffrn_orient_matrix_UB_12 -0.0086452000
_diffrn_orient_matrix_UB_13 -0.0020044000
_diffrn_orient_matrix_UB_21 -0.0068291000
_diffrn_orient_matrix_UB_22 0.0430564000
_diffrn_orient_matrix_UB_23 0.0035610000
_diffrn_orient_matrix_UB_31 -0.0039504000
_diffrn_orient_matrix_UB_32 0.0035813000
_diffrn_orient_matrix_UB_33 -0.0476410000
_diffrn_radiation_monochromator mirror
_diffrn_radiation_probe x-ray
_diffrn_radiation_type 'Cu K\a'
_diffrn_radiation_wavelength 1.54184
_diffrn_reflns_av_R_equivalents 0.0251
_diffrn_reflns_av_unetI/netI 0.0154
_diffrn_reflns_Laue_measured_fraction_full 0.998
_diffrn_reflns_Laue_measured_fraction_max 0.976
_diffrn_reflns_limit_h_max 53
_diffrn_reflns_limit_h_min -52
_diffrn_reflns_limit_k_max 43
_diffrn_reflns_limit_k_min -43
_diffrn_reflns_limit_l_max 23
_diffrn_reflns_limit_l_min -39
_diffrn_reflns_number 434846
_diffrn_reflns_point_group_measured_fraction_full 0.998
_diffrn_reflns_point_group_measured_fraction_max 0.976
_diffrn_reflns_theta_full 67.684
_diffrn_reflns_theta_max 75.045
_diffrn_reflns_theta_min 1.643
_diffrn_source 'Rotating-anode X-ray tube'
_diffrn_source_type 'Rigaku (Cu) X-ray Source'
_exptl_absorpt_coefficient_mu 2.276
_exptl_absorpt_correction_T_max 0.972
_exptl_absorpt_correction_T_min 0.312
_exptl_absorpt_correction_type gaussian
_exptl_absorpt_process_details
;
CrysAlisPro 1.171.44.111a (Rigaku Oxford Diffraction, 2025)
Numerical absorption correction based on Gaussian integration over
a multifaceted crystal model.
Empirical absorption correction using spherical harmonics
as implemented in SCALE3 ABSPACK scaling algorithm
;
_exptl_crystal_colour colourless
_exptl_crystal_colour_primary colourless
_exptl_crystal_density_diffrn 0.854
_exptl_crystal_description prism
_exptl_crystal_F_000 12432
_exptl_crystal_size_max 0.69
_exptl_crystal_size_mid 0.18
_exptl_crystal_size_min 0.12
_refine_diff_density_max 1.893
_refine_diff_density_min -2.415
_refine_diff_density_rms 0.122
_refine_ls_extinction_method none
_refine_ls_goodness_of_fit_ref 1.390
_refine_ls_hydrogen_treatment constr
_refine_ls_matrix_type full
_refine_ls_number_parameters 1822
_refine_ls_number_reflns 48088
_refine_ls_number_restraints 3823
_refine_ls_restrained_S_all 1.434
_refine_ls_R_factor_all 0.1089
_refine_ls_R_factor_gt 0.0971
_refine_ls_shift/su_max 0.005
_refine_ls_shift/su_mean 0.000
_refine_ls_structure_factor_coef Fsqd
_refine_ls_weighting_details 'w=1/[\s^2^(Fo^2^)+(0.2000P)^2^] where P=(Fo^2^+2Fc^2^)/3'
_refine_ls_weighting_scheme calc
_refine_ls_wR_factor_gt 0.3136
_refine_ls_wR_factor_ref 0.3288
_reflns_Friedel_coverage 0.000
_reflns_number_gt 36863
_reflns_number_total 48088
_reflns_threshold_expression 'I > 2\s(I)'
_cod_data_source_file d5dt02223a2.cif
_cod_data_source_block jm-633_2
_cod_depositor_comments
;
The following automatic conversions were performed:

data item '_exptl_absorpt_correction_type' value 'Gaussian' was
changed to 'gaussian' in accordance with the
/home/data/users/saulius/crontab/automatic-downloads/rss-feeds/RSC/lib/dictionaries/cif_core.dic
dictionary named 'cif_core.dic' version 2.4.2 last updated on
2011-04-26.

Automatic conversion script
Id: cif_fix_values 8170 2020-07-09 18:12:32Z antanas 

 Adding full bibliography for 7719637--7719640.cif.
;
_cod_original_cell_volume 47776.2(4)
_cod_database_code 7719640
_shelx_shelxl_version_number 2019/3
_audit_contact_author 'Farzaneh Fadaei Tirani'
_chemical_oxdiff_formula 'C264 N48 Pd6 B12 F48'
_chemical_oxdiff_usercomment 'ACD-d3, EtOAc, ETHER'
_shelx_space_group_comment
;
The symmetry employed for this shelxl refinement is uniquely defined
by the following loop, which should always be used as a source of
symmetry information in preference to the above space-group names.
They are only intended as comments.
;
_shelx_estimated_absorpt_t_max 0.772
_shelx_estimated_absorpt_t_min 0.303
_diffrn_oxdiff_digest_od_ed
;

;
_olex2_refinement_description
;
1. Fixed Uiso
 At 1.2 times of:
  All C(H) groups, All C(H,H) groups
 At 1.5 times of:
  All C(H,H,H) groups
2. Restrained distances
 C106-C109 = C206-C109
 1.5 with sigma of 0.01
 C103-N20 = C203-N20
 1.5 with sigma of 0.02
 C124-C113 = C124-C113
 1.5 with sigma of 0.01
 B3-F28 = B3-F11 = B3-F10 = B3-F9
 1.42 with sigma of 0.02
 C135-C136
 1.5 with sigma of 0.02
 B6-F20 = B6-F22 = B6-F23 = B6-F21
 1.42 with sigma of 0.02
 C82A-C78 = C78-C82B
 1.5 with sigma of 0.02
 N15-C85A = N15-C85B
 1.47 with sigma of 0.02
 O2-C134
 1.32 with sigma of 0.02
 O2-C135
 1.46 with sigma of 0.02
 O1-C134
 1.22 with sigma of 0.02
 N23-C227 = N23-C127
 1.4 with sigma of 0.02
 C133-C134
 1.49 with sigma of 0.02
 N27-C141
 1.14 with sigma of 0.02
 C141-C142
 1.46 with sigma of 0.02
 N26-C139
 1.14 with sigma of 0.02
 C139-C140
 1.46 with sigma of 0.02
 B5-F16 = B5-F19 = B5-F18 = B5-F17
 1.42 with sigma of 0.02
 N25-C137
 1.14 with sigma of 0.02
 C137-C138
 1.46 with sigma of 0.02
 B7-F24 = B7-F27 = B7-F26 = B7-F25
 1.42 with sigma of 0.02
 B2-F5 = B2-F8 = B2-F6 = B2-F7
 1.42 with sigma of 0.02
 B1-F2 = B1-F1 = B1-F4 = B1-F3
 1.42 with sigma of 0.02
 B4-F14 = B4-F15 = B4-F13 = B4-F12
 1.42 with sigma of 0.02
 O2-C136
 2.38 with sigma of 0.04
 O2-O1
 2.24 with sigma of 0.04
 O2-C133
 2.35 with sigma of 0.04
 O1-C133
 2.4 with sigma of 0.04
 N27-C142
 2.59 with sigma of 0.04
 N26-C140
 2.59 with sigma of 0.04
 N25-C138
 2.59 with sigma of 0.04
 C106-C109 \\sim C206-C109
 with sigma of 0.01
 C124-C113 \\sim C124-C113
 with sigma of 0.01
 N20-C203 \\sim N20-C103
 with sigma of 0.01
 N23-C127 \\sim N23-C227
 with sigma of 0.01
 F24-F27 \\sim F24-F26 \\sim F24-F25 \\sim F27-F26 \\sim F27-F25 \\sim F26-F25
 with sigma of 0.04
 B7-F24 \\sim B7-F27 \\sim B7-F26 \\sim B7-F25
 with sigma of 0.02
 F25-F24 \\sim F25-F27 \\sim F25-F26 \\sim F24-F27 \\sim F24-F26 \\sim F27-F26
 with sigma of 0.04
 B7-F25 \\sim B7-F24 \\sim B7-F27 \\sim B7-F26
 with sigma of 0.02
 F20-F22 \\sim F20-F23 \\sim F20-F21 \\sim F22-F23 \\sim F22-F21 \\sim F23-F21
 with sigma of 0.04
 B6-F20 \\sim B6-F22 \\sim B6-F23 \\sim B6-F21
 with sigma of 0.02
 F16-F19 \\sim F16-F18 \\sim F16-F17 \\sim F19-F18 \\sim F19-F17 \\sim F18-F17
 with sigma of 0.04
 B5-F16 \\sim B5-F19 \\sim B5-F18 \\sim B5-F17
 with sigma of 0.02
 F28-F11 \\sim F28-F10 \\sim F28-F9 \\sim F11-F10 \\sim F11-F9 \\sim F10-F9
 with sigma of 0.04
 B3-F28 \\sim B3-F11 \\sim B3-F10 \\sim B3-F9
 with sigma of 0.02
 F5-F8 \\sim F5-F6 \\sim F5-F7 \\sim F8-F6 \\sim F8-F7 \\sim F6-F7
 with sigma of 0.04
 B2-F5 \\sim B2-F8 \\sim B2-F6 \\sim B2-F7
 with sigma of 0.02
 F1-F4 \\sim F1-F2 \\sim F1-F3 \\sim F4-F2 \\sim F4-F3 \\sim F2-F3
 with sigma of 0.04
 B1-F1 \\sim B1-F4 \\sim B1-F2 \\sim B1-F3
 with sigma of 0.02
 F14-F15 \\sim F14-F13 \\sim F14-F12 \\sim F15-F13 \\sim F15-F12 \\sim F13-F12
 with sigma of 0.04
 B4-F14 \\sim B4-F15 \\sim B4-F13 \\sim B4-F12
 with sigma of 0.02
3. Uiso/Uaniso restraints and constraints
All non-hydrogen atoms have similar U: within 2A with sigma of 0.005 and sigma
for terminal atoms of 0.01 within 2A
4. Rigid body (RIGU) restrains
 All non-hydrogen atoms
 with sigma for 1-2 distances of 0.004 and sigma for 1-3 distances of 0.004
5. Others
 Sof(C203)=Sof(C204)=Sof(H204)=Sof(C205)=Sof(H205)=Sof(C206)=Sof(C207)=
 Sof(H207)=Sof(C208)=Sof(H208)=Sof(C224)=Sof(C225)=Sof(H225)=Sof(C226)=
 Sof(H226)=Sof(C227)=Sof(C228)=Sof(H228)=Sof(C229)=Sof(H229)=1-FVAR(1)
 Sof(C106)=Sof(C107)=Sof(H107)=Sof(C108)=Sof(H108)=Sof(C103)=Sof(C104)=
 Sof(H104)=Sof(C105)=Sof(H105)=Sof(C127)=Sof(C128)=Sof(H128)=Sof(C129)=
 Sof(H129)=Sof(C124)=Sof(C125)=Sof(H125)=Sof(C126)=Sof(H126)=FVAR(1)
 Sof(C82B)=Sof(C87B)=Sof(H87B)=Sof(C86B)=Sof(H86B)=Sof(C85B)=Sof(C84B)=
 Sof(H84B)=Sof(C83B)=Sof(H83B)=1-FVAR(2)
 Sof(C82A)=Sof(C83A)=Sof(H83A)=Sof(C84A)=Sof(H84A)=Sof(C85A)=Sof(C86A)=
 Sof(H86A)=Sof(C87A)=Sof(H87A)=FVAR(2)
 Fixed Sof: F1(0.5) F2(0.5) F3(0.5) F4(0.5) B1(0.5) F12(0.5) F13(0.5) F14(0.5)
 F15(0.5) B4(0.5) F16(0.5) F17(0.5) F18(0.5) F19(0.5) B5(0.5) F24(0.5) F25(0.5)
 F26(0.5) F27(0.5) B7(0.5)
6.a Secondary CH2 refined with riding coordinates:
 C135(H13D,H13E)
6.b Me refined with riding coordinates:
 C136(H13F,H13G,H13H)
6.c Aromatic/amide H refined with riding coordinates:
 C1(H1), C2(H2), C3(H3), C6(H6), C5(H5), C9(H9), C8(H8), C11(H11), C15(H15),
 C13(H13), C20(H20), C21(H21), C17(H17), C18(H18), C22(H22), C23(H23), C24(H24),
  C26(H26), C27(H27), C29(H29), C30(H30), C31(H31), C32(H32), C33(H33),
 C34(H34), C35(H35), C36(H36), C42(H42), C41(H41), C39(H39), C38(H38), C48(H48),
  C46(H46), C44(H44), C50(H50), C51(H51), C53(H53), C54(H54), C55(H55),
 C56(H56), C57(H57), C63(H63), C62(H62), C60(H60), C59(H59), C64(H64), C65(H65),
  C66(H66), C67(H67), C68(H68), C69(H69), C72(H72), C71(H71), C75(H75),
 C74(H74), C77(H77), C81(H81), C79(H79), C83A(H83A), C84A(H84A), C86A(H86A),
 C87A(H87A), C87B(H87B), C86B(H86B), C84B(H84B), C83B(H83B), C88(H88), C89(H89),
  C90(H90), C96(H96), C95(H95), C93(H93), C92(H92), C97(H97), C98(H98),
 C99(H99), C100(H100), C101(H101), C102(H102), C107(H107), C108(H108),
 C104(H104), C105(H105), C112(H112), C110(H110), C114(H114), C117(H117),
 C116(H116), C120(H120), C119(H119), C121(H121), C122(H122), C123(H123),
 C128(H128), C129(H129), C125(H125), C126(H126), C130(H130), C131(H131),
 C132(H132), C204(H204), C205(H205), C207(H207), C208(H208), C225(H225),
 C226(H226), C228(H228), C229(H229)
6.d Fitted hexagon refined as free rotating group:
 C7(C6,C5,C4,C9,C8), C12(C11,C10,C15,C14,C13), C19(C20,C21,C16,C17,C18),
 C25(C26,C27,C28,C29,C30), C37(C42,C41,C40,C39,C38), C43(C48,C47,C46,C45,C44),
 C49(C50,C51,C52,C53,C54), C58(C63,C62,C61,C60,C59), C73(C72,C71,C70,C75,C74),
 C77(C76,C81,C80,C79,C78), C82A(C83A,C84A,C85A,C86A,C87A), C82B(C87B,C86B,C85B,
 C84B,C83B), C91(C96,C95,C94,C93,C92), C106(C107,C108,C103,C104,C105),
 C113(C112,C111,C110,C109,C114), C118(C117,C116,C115,C120,C119), C127(C128,C129,
 C124,C125,C126), C203(C204,C205,C206,C207,C208), C224(C225,C226,C227,C228,C229)
6.e Idealised Me refined as rotating group:
 C133(H13A,H13B,H13C), C138(H13I,H13J,H13K), C140(H14A,H14B,H14C), C142(H14D,
 H14E,H14F)
;
_smtbx_masks_special_details
;
A solvent mask was calculated and 6377 electrons were 
found in a volume of 23817\%A^3^ in 1 void per unit cell. 
This is consistent with the presence of 
2[BF4] per Asymmetric Unit 
which account for 328 electrons 
per unit cell.
;
_smtbx_masks_void_probe_radius 1.2
_smtbx_masks_void_truncation_radius 1.2
_olex2_submission_special_instructions 'No special instructions were received'
_oxdiff_exptl_absorpt_empirical_details
;
Empirical correction (ABSPACK) includes:
- Absorption correction using spherical harmonics
- Frame scaling
- Detector area scaling
- B-factor correction
;
_oxdiff_exptl_absorpt_empirical_full_max 1.570
_oxdiff_exptl_absorpt_empirical_full_min 0.670

loop_
_space_group_symop_operation_xyz
'x, y, z'
'-x, y, -z+1/2'
'x+1/2, y+1/2, z'
'-x+1/2, y+1/2, -z+1/2'
'-x, -y, -z'
'x, -y, z-1/2'
'-x+1/2, -y+1/2, -z'
'x+1/2, -y+1/2, z-1/2'

loop_
_atom_site_label
_atom_site_type_symbol
_atom_site_fract_x
_atom_site_fract_y
_atom_site_fract_z
_atom_site_U_iso_or_equiv
_atom_site_adp_type
_atom_site_occupancy
_atom_site_site_symmetry_order
_atom_site_calc_flag
_atom_site_refinement_flags_posn
_atom_site_refinement_flags_adp
_atom_site_refinement_flags_occupancy
_atom_site_disorder_assembly
_atom_site_disorder_group
Pd1 Pd 0.74883(2) 0.25119(2) 0.88219(2) 0.06210(11) Uani 1 1 d . . . . .
Pd2 Pd 0.64184(2) 0.57380(2) 0.48056(2) 0.07089(12) Uani 1 1 d . U . . .
Pd3 Pd 1.03271(2) 0.37837(2) 0.55113(2) 0.10494(18) Uani 1 1 d . . . . .
N1 N 0.70463(10) 0.27308(9) 0.87250(10) 0.0683(8) Uani 1 1 d . U . . .
N2 N 0.65976(11) 0.29299(11) 0.83807(11) 0.0761(8) Uani 1 1 d . U . . .
N3 N 0.58753(12) 0.52144(13) 0.55997(14) 0.0887(9) Uani 1 1 d . U . . .
N4 N 0.61068(11) 0.55909(12) 0.51991(13) 0.0816(9) Uani 1 1 d . U . . .
N5 N 0.46593(10) 0.20790(17) 0.53443(16) 0.1013(11) Uani 1 1 d . U . . .
N6 N 0.45731(10) 0.16105(18) 0.48972(15) 0.1035(12) Uani 1 1 d . U . . .
N7 N 0.76801(10) 0.30355(9) 0.88225(9) 0.0647(7) Uani 1 1 d . U . . .
N8 N 0.78956(9) 0.35313(9) 0.85611(9) 0.0623(7) Uani 1 1 d . U . . .
N9 N 0.71346(9) 0.57609(9) 0.57971(10) 0.0659(7) Uani 1 1 d . U . . .
N10 N 0.67420(10) 0.58477(10) 0.52960(11) 0.0712(8) Uani 1 1 d . U . . .
N11 N 0.98587(10) 0.44380(17) 0.62954(14) 0.0958(10) Uani 1 1 d . U . . .
N12 N 1.01884(11) 0.41631(19) 0.59220(14) 0.1058(13) Uani 1 1 d . U . . .
N13 N 0.72984(10) 0.19861(9) 0.87549(9) 0.0666(8) Uani 1 1 d . U . . .
N14 N 0.71009(9) 0.14805(9) 0.84210(10) 0.0663(7) Uani 1 1 d . U . . .
N15 N 0.51591(11) 0.05740(18) 0.54172(14) 0.0998(10) Uani 1 1 d D U . . .
N16 N 0.48254(11) 0.0850(2) 0.49412(14) 0.1034(12) Uani 1 1 d . U . . .
N17 N 0.78679(10) -0.07572(9) 0.59357(11) 0.0684(7) Uani 1 1 d . U . . .
N18 N 0.82609(10) -0.08509(10) 0.55742(12) 0.0732(8) Uani 1 1 d . U . . .
N19 N 0.61078(11) 0.55889(12) 0.43109(13) 0.0834(9) Uani 1 1 d . U . . .
N20 N 0.58935(12) 0.52118(14) 0.38168(15) 0.0960(10) Uani 1 1 d D U . . .
N21 N 0.66266(11) 0.29136(10) 0.13159(12) 0.0763(8) Uani 1 1 d . U . . .
N22 N 0.70724(10) 0.27107(9) 0.11208(10) 0.0678(8) Uani 1 1 d . U . . .
N23 N 0.46523(12) 0.20989(18) 0.36187(16) 0.1095(11) Uani 1 1 d D U . . .
N24 N 0.45650(11) 0.1609(2) 0.40408(15) 0.1096(13) Uani 1 1 d . U . . .
C1 C 0.68924(13) 0.28014(13) 0.83555(13) 0.0750(9) Uani 1 1 d . U . . .
H1 H 0.697838 0.276620 0.810296 0.090 Uiso 1 1 calc R U . . .
C2 C 0.68375(13) 0.28082(13) 0.90034(14) 0.0771(10) Uani 1 1 d . U . . .
H2 H 0.688057 0.278015 0.929628 0.093 Uiso 1 1 calc R U . . .
C3 C 0.65628(14) 0.29302(13) 0.87911(14) 0.0794(10) Uani 1 1 d . U . . .
H3 H 0.637761 0.300357 0.890619 0.095 Uiso 1 1 calc R U . . .
C7 C 0.59654(8) 0.32386(10) 0.73307(9) 0.0849(10) Uani 1 1 d G U . . .
C6 C 0.60190(8) 0.34883(7) 0.76656(10) 0.0853(11) Uani 1 1 d G U . . .
H6 H 0.591593 0.373008 0.765319 0.102 Uiso 1 1 calc R U . . .
C5 C 0.62233(9) 0.33843(8) 0.80186(8) 0.0827(10) Uani 1 1 d G U . . .
H5 H 0.625990 0.355503 0.824741 0.099 Uiso 1 1 calc R U . . .
C4 C 0.63740(8) 0.30306(9) 0.80367(8) 0.0810(10) Uani 1 1 d G U . . .
C9 C 0.63205(9) 0.27809(8) 0.77018(10) 0.0900(12) Uani 1 1 d G U . . .
H9 H 0.642351 0.253911 0.771424 0.108 Uiso 1 1 calc R U . . .
C8 C 0.61162(9) 0.28848(9) 0.73489(9) 0.0934(12) Uani 1 1 d G U . . .
H8 H 0.607954 0.271415 0.712001 0.112 Uiso 1 1 calc R U . . .
C12 C 0.56262(10) 0.38128(8) 0.63858(11) 0.0967(12) Uani 1 1 d G U . . .
C11 C 0.57981(9) 0.37169(9) 0.67664(11) 0.0905(12) Uani 1 1 d G U . . .
H11 H 0.593694 0.389882 0.691279 0.109 Uiso 1 1 calc R U . . .
C10 C 0.57668(8) 0.33549(10) 0.69329(9) 0.0877(11) Uani 1 1 d G U . . .
C15 C 0.55636(9) 0.30888(8) 0.67188(11) 0.0883(11) Uani 1 1 d G U . . .
H15 H 0.554218 0.284134 0.683258 0.106 Uiso 1 1 calc R U . . .
C14 C 0.53917(9) 0.31846(10) 0.63381(11) 0.0938(11) Uani 1 1 d G U . . .
C13 C 0.54230(9) 0.35466(11) 0.61716(9) 0.0944(12) Uani 1 1 d G U . . .
H13 H 0.530547 0.361216 0.591143 0.113 Uiso 1 1 calc R U . . .
C19 C 0.57949(12) 0.48742(9) 0.57885(12) 0.0976(12) Uani 1 1 d G U . . .
C20 C 0.57932(12) 0.48618(10) 0.62157(11) 0.1102(14) Uani 1 1 d G U . . .
H20 H 0.583238 0.508783 0.637660 0.132 Uiso 1 1 calc R U . . .
C21 C 0.57341(12) 0.45187(12) 0.64073(9) 0.1129(15) Uani 1 1 d G U . . .
H21 H 0.573294 0.451022 0.669923 0.136 Uiso 1 1 calc R U . . .
C16 C 0.56767(12) 0.41880(10) 0.61718(12) 0.1016(12) Uani 1 1 d G U . . .
C17 C 0.56785(12) 0.42004(10) 0.57447(12) 0.1083(14) Uani 1 1 d G U . . .
H17 H 0.563925 0.397432 0.558373 0.130 Uiso 1 1 calc R U . . .
C18 C 0.57375(12) 0.45435(12) 0.55530(9) 0.1069(14) Uani 1 1 d G U . . .
H18 H 0.573869 0.455193 0.526109 0.128 Uiso 1 1 calc R U . . .
C22 C 0.60758(13) 0.52420(15) 0.53170(16) 0.0846(11) Uani 1 1 d . U . . .
H22 H 0.618262 0.503039 0.521528 0.101 Uiso 1 1 calc R U . . .
C23 C 0.57806(16) 0.55833(17) 0.5665(2) 0.0985(13) Uani 1 1 d . U . . .
H23 H 0.563715 0.566278 0.584877 0.118 Uiso 1 1 calc R U . . .
C24 C 0.59281(16) 0.58063(17) 0.54222(19) 0.0947(12) Uani 1 1 d . U . . .
H24 H 0.591052 0.607694 0.540759 0.114 Uiso 1 1 calc R U . . .
C25 C 0.51845(9) 0.28902(10) 0.60988(13) 0.0989(12) Uani 1 1 d G U . . .
C26 C 0.48961(9) 0.29932(9) 0.58706(14) 0.1066(14) Uani 1 1 d G U . . .
H26 H 0.482116 0.324859 0.588046 0.128 Uiso 1 1 calc R U . . .
C27 C 0.47174(8) 0.27224(12) 0.56280(13) 0.1070(14) Uani 1 1 d G U . . .
H27 H 0.452030 0.279274 0.547205 0.128 Uiso 1 1 calc R U . . .
C28 C 0.48271(9) 0.23487(11) 0.56135(13) 0.0985(12) Uani 1 1 d G U . . .
C29 C 0.51154(9) 0.22457(9) 0.58417(13) 0.1019(13) Uani 1 1 d G U . . .
H29 H 0.519040 0.199030 0.583184 0.122 Uiso 1 1 calc R U . . .
C30 C 0.52942(8) 0.25165(11) 0.60843(13) 0.1023(14) Uani 1 1 d G U . . .
H30 H 0.549126 0.244614 0.624026 0.123 Uiso 1 1 calc R U . . .
C31 C 0.47939(13) 0.1830(2) 0.51204(17) 0.0969(13) Uani 1 1 d . U . . .
H31 H 0.501664 0.180852 0.511641 0.116 Uiso 1 1 calc R U . . .
C32 C 0.43356(14) 0.2045(2) 0.5259(2) 0.1175(15) Uani 1 1 d . U . . .
H32 H 0.417873 0.219763 0.536231 0.141 Uiso 1 1 calc R U . . .
C33 C 0.42879(14) 0.1741(2) 0.4990(2) 0.1151(15) Uani 1 1 d . U . . .
H33 H 0.408624 0.163730 0.488434 0.138 Uiso 1 1 calc R U . . .
C34 C 0.77448(11) 0.32020(10) 0.84777(12) 0.0641(8) Uani 1 1 d . U . . .
H34 H 0.769047 0.309945 0.820680 0.077 Uiso 1 1 calc R U . . .
C35 C 0.77977(12) 0.32809(11) 0.91411(12) 0.0700(9) Uani 1 1 d . U . . .
H35 H 0.778391 0.324030 0.942715 0.084 Uiso 1 1 calc R U . . .
C36 C 0.79313(12) 0.35787(11) 0.89874(12) 0.0688(9) Uani 1 1 d . U . . .
H36 H 0.803293 0.378659 0.914007 0.083 Uiso 1 1 calc R U . . .
C37 C 0.79986(6) 0.37769(7) 0.82578(6) 0.0612(8) Uani 1 1 d G U . . .
C42 C 0.82788(6) 0.39857(7) 0.83408(6) 0.0629(8) Uani 1 1 d G U . . .
H42 H 0.840502 0.396580 0.860451 0.075 Uiso 1 1 calc R U . . .
C41 C 0.83744(5) 0.42234(7) 0.80379(7) 0.0646(8) Uani 1 1 d G U . . .
H41 H 0.856591 0.436608 0.809466 0.077 Uiso 1 1 calc R U . . .
C40 C 0.81898(6) 0.42525(7) 0.76521(7) 0.0646(8) Uani 1 1 d G U . . .
C39 C 0.79096(6) 0.40438(7) 0.75691(6) 0.0658(8) Uani 1 1 d G U . . .
H39 H 0.778341 0.406364 0.730542 0.079 Uiso 1 1 calc R U . . .
C38 C 0.78140(5) 0.38060(7) 0.78720(7) 0.0653(8) Uani 1 1 d G U . . .
H38 H 0.762252 0.366335 0.781527 0.078 Uiso 1 1 calc R U . . .
C43 C 0.82865(6) 0.45029(7) 0.73179(7) 0.0632(8) Uani 1 1 d G U . . .
C48 C 0.85927(5) 0.44843(7) 0.72114(7) 0.0669(8) Uani 1 1 d G U . . .
H48 H 0.874814 0.432710 0.736667 0.080 Uiso 1 1 calc R U . . .
C47 C 0.86713(5) 0.46958(8) 0.68777(8) 0.0654(8) Uani 1 1 d G U . . .
C46 C 0.84438(6) 0.49259(7) 0.66505(7) 0.0628(8) Uani 1 1 d G U . . .
H46 H 0.849761 0.507043 0.642237 0.075 Uiso 1 1 calc R U . . .
C45 C 0.81377(5) 0.49445(7) 0.67570(7) 0.0614(8) Uani 1 1 d G U . . .
C44 C 0.80590(5) 0.47330(7) 0.70907(8) 0.0626(8) Uani 1 1 d G U . . .
H44 H 0.784980 0.474575 0.716345 0.075 Uiso 1 1 calc R U . . .
C49 C 0.78847(6) 0.51771(7) 0.65061(7) 0.0630(8) Uani 1 1 d G U . . .
C50 C 0.78620(6) 0.51796(8) 0.60755(7) 0.0710(9) Uani 1 1 d G U . . .
H50 H 0.801393 0.504514 0.594129 0.085 Uiso 1 1 calc R U . . .
C51 C 0.76171(7) 0.53790(8) 0.58412(5) 0.0706(9) Uani 1 1 d G U . . .
H51 H 0.760164 0.538069 0.554691 0.085 Uiso 1 1 calc R U . . .
C52 C 0.73948(6) 0.55758(8) 0.60376(7) 0.0649(8) Uani 1 1 d G U . . .
C53 C 0.74175(6) 0.55733(8) 0.64682(7) 0.0655(8) Uani 1 1 d G U . . .
H53 H 0.726557 0.570776 0.660238 0.079 Uiso 1 1 calc R U . . .
C54 C 0.76624(7) 0.53739(8) 0.67025(5) 0.0647(8) Uani 1 1 d G U . . .
H54 H 0.767785 0.537221 0.699677 0.078 Uiso 1 1 calc R U . . .
C55 C 0.70096(13) 0.61088(12) 0.58625(15) 0.0795(11) Uani 1 1 d . U . . .
H55 H 0.708101 0.628137 0.608102 0.095 Uiso 1 1 calc R U . . .
C56 C 0.67594(14) 0.61643(13) 0.55517(15) 0.0813(11) Uani 1 1 d . U . . .
H56 H 0.662339 0.638110 0.551920 0.098 Uiso 1 1 calc R U . . .
C57 C 0.69676(11) 0.56077(12) 0.54572(13) 0.0693(9) Uani 1 1 d . U . . .
H57 H 0.700531 0.536251 0.534775 0.083 Uiso 1 1 calc R U . . .
C58 C 0.89894(7) 0.46385(9) 0.67406(11) 0.0768(9) Uani 1 1 d G U . . .
C63 C 0.91222(8) 0.42745(8) 0.67575(12) 0.0899(12) Uani 1 1 d G U . . .
H63 H 0.901470 0.406742 0.686693 0.108 Uiso 1 1 calc R U . . .
C62 C 0.94123(8) 0.42135(8) 0.66142(13) 0.0972(12) Uani 1 1 d G U . . .
H62 H 0.950313 0.396471 0.662567 0.117 Uiso 1 1 calc R U . . .
C61 C 0.95696(7) 0.45165(11) 0.64540(12) 0.0890(11) Uani 1 1 d G U . . .
C60 C 0.94368(8) 0.48805(9) 0.64372(13) 0.1029(13) Uani 1 1 d G U . . .
H60 H 0.954430 0.508753 0.632772 0.123 Uiso 1 1 calc R U . . .
C59 C 0.91467(9) 0.49415(8) 0.65805(12) 0.0937(12) Uani 1 1 d G U . . .
H59 H 0.905586 0.519024 0.656898 0.112 Uiso 1 1 calc R U . . .
C64 C 0.98978(13) 0.4174(2) 0.60198(18) 0.1014(13) Uani 1 1 d . U . . .
H64 H 0.973265 0.400813 0.590245 0.122 Uiso 1 1 calc R U . . .
C65 C 1.03347(17) 0.4448(3) 0.6119(2) 0.1266(16) Uani 1 1 d . U . . .
H65 H 1.055007 0.451716 0.610885 0.152 Uiso 1 1 calc R U . . .
C66 C 1.01241(16) 0.4640(3) 0.6351(2) 0.1217(15) Uani 1 1 d . U . . .
H66 H 1.016490 0.486507 0.651304 0.146 Uiso 1 1 calc R U . . .
C67 C 0.72302(12) 0.18270(11) 0.83881(12) 0.0681(9) Uani 1 1 d . U . . .
H67 H 0.726729 0.194165 0.813401 0.082 Uiso 1 1 calc R U . . .
C68 C 0.72131(13) 0.17262(11) 0.90359(12) 0.0718(9) Uani 1 1 d . U . . .
H68 H 0.724176 0.175937 0.932870 0.086 Uiso 1 1 calc R U . . .
C69 C 0.70830(13) 0.14180(12) 0.88341(12) 0.0728(10) Uani 1 1 d . U . . .
H69 H 0.699602 0.120042 0.895299 0.087 Uiso 1 1 calc R U . . .
C73 C 0.68118(7) 0.07716(7) 0.73978(6) 0.0657(8) Uani 1 1 d G U . . .
C72 C 0.66338(6) 0.07820(7) 0.77267(8) 0.0670(9) Uani 1 1 d G U . . .
H72 H 0.644797 0.062906 0.771910 0.080 Uiso 1 1 calc R U . . .
C71 C 0.67276(6) 0.10161(8) 0.80668(7) 0.0650(8) Uani 1 1 d G U . . .
H71 H 0.660597 0.102318 0.829165 0.078 Uiso 1 1 calc R U . . .
C70 C 0.69995(7) 0.12398(7) 0.80780(6) 0.0644(8) Uani 1 1 d G U . . .
C75 C 0.71775(6) 0.12294(8) 0.77490(8) 0.0701(9) Uani 1 1 d G U . . .
H75 H 0.736324 0.138232 0.775666 0.084 Uiso 1 1 calc R U . . .
C74 C 0.70836(7) 0.09953(8) 0.74089(7) 0.0722(9) Uani 1 1 d G U . . .
H74 H 0.720525 0.098820 0.718410 0.087 Uiso 1 1 calc R U . . .
C77 C 0.64156(6) 0.05454(8) 0.68087(8) 0.0718(9) Uani 1 1 d G U . . .
H77 H 0.626011 0.070591 0.690443 0.086 Uiso 1 1 calc R U . . .
C76 C 0.67196(6) 0.05244(7) 0.70287(7) 0.0663(8) Uani 1 1 d G U . . .
C81 C 0.69472(5) 0.02895(7) 0.68887(7) 0.0639(8) Uani 1 1 d G U . . .
H81 H 0.715497 0.027512 0.703906 0.077 Uiso 1 1 calc R U . . .
C80 C 0.68707(6) 0.00755(7) 0.65286(7) 0.0641(8) Uani 1 1 d G U . . .
C79 C 0.65667(6) 0.00965(8) 0.63086(7) 0.0724(9) Uani 1 1 d G U . . .
H79 H 0.651442 -0.004969 0.606254 0.087 Uiso 1 1 calc R U . . .
C78 C 0.63391(5) 0.03314(9) 0.64487(8) 0.0759(9) Uani 1 1 d DG U . . .
C82A C 0.60374(12) 0.04038(18) 0.61997(18) 0.0848(12) Uani 0.578(5) 1 d DG U P A 1
C83A C 0.59032(14) 0.07670(16) 0.61669(19) 0.0892(14) Uani 0.578(5) 1 d G U P A 1
H83A H 0.600792 0.097449 0.631667 0.107 Uiso 0.578(5) 1 calc R U P A 1
C84A C 0.56158(14) 0.08266(15) 0.59149(19) 0.0930(13) Uani 0.578(5) 1 d G U P A 1
H84A H 0.552408 0.107486 0.589251 0.112 Uiso 0.578(5) 1 calc R U P A 1
C85A C 0.54626(12) 0.05230(19) 0.56958(19) 0.0944(12) Uani 0.578(5) 1 d DG U P A 1
C86A C 0.55968(14) 0.01598(17) 0.57286(19) 0.0945(13) Uani 0.578(5) 1 d G U P A 1
H86A H 0.549205 -0.004771 0.557882 0.113 Uiso 0.578(5) 1 calc R U P A 1
C87A C 0.58842(14) 0.01002(15) 0.59806(19) 0.0915(13) Uani 0.578(5) 1 d G U P A 1
H87A H 0.597590 -0.014809 0.600298 0.110 Uiso 0.578(5) 1 calc R U P A 1
C82B C 0.60018(15) 0.0353(3) 0.6182(2) 0.0857(13) Uani 0.422(5) 1 d DG U P A 2
C87B C 0.59809(15) 0.0306(3) 0.5754(2) 0.0903(14) Uani 0.422(5) 1 d G U P A 2
H87B H 0.616297 0.022986 0.563358 0.108 Uiso 0.422(5) 1 calc R U P A 2
C86B C 0.56936(19) 0.0369(3) 0.55034(17) 0.0940(14) Uani 0.422(5) 1 d G U P A 2
H86B H 0.567930 0.033662 0.521130 0.113 Uiso 0.422(5) 1 calc R U P A 2
C85B C 0.54272(15) 0.0480(3) 0.5680(2) 0.0947(13) Uani 0.422(5) 1 d DG U P A 2
C84B C 0.54481(15) 0.0528(3) 0.6107(2) 0.0930(14) Uani 0.422(5) 1 d G U P A 2
H84B H 0.526598 0.060359 0.622799 0.112 Uiso 0.422(5) 1 calc R U P A 2
C83B C 0.57354(18) 0.0464(3) 0.63582(17) 0.0888(13) Uani 0.422(5) 1 d G U P A 2
H83B H 0.574964 0.049684 0.665028 0.107 Uiso 0.422(5) 1 calc R U P A 2
C88 C 0.48875(15) 0.0362(2) 0.53827(19) 0.1118(14) Uani 1 1 d . U . . .
H88 H 0.484795 0.013592 0.553002 0.134 Uiso 1 1 calc R U . . .
C89 C 0.46821(15) 0.0552(2) 0.50826(18) 0.1092(14) Uani 1 1 d . U . . .
H89 H 0.446857 0.047795 0.499167 0.131 Uiso 1 1 calc R U . . .
C90 C 0.51132(14) 0.0859(2) 0.51433(18) 0.1066(13) Uani 1 1 d . U . . .
H90 H 0.526937 0.104424 0.510063 0.128 Uiso 1 1 calc R U . . .
C91 C 0.71212(6) -0.01672(8) 0.63724(7) 0.0639(8) Uani 1 1 d G U . . .
C96 C 0.73500(7) -0.03479(8) 0.66526(5) 0.0675(9) Uani 1 1 d G U . . .
H96 H 0.733930 -0.033168 0.694216 0.081 Uiso 1 1 calc R U . . .
C95 C 0.75942(6) -0.05522(8) 0.65092(7) 0.0666(8) Uani 1 1 d G U . . .
H95 H 0.775054 -0.067569 0.670070 0.080 Uiso 1 1 calc R U . . .
C94 C 0.76098(6) -0.05759(8) 0.60855(7) 0.0660(8) Uani 1 1 d G U . . .
C93 C 0.73811(7) -0.03953(9) 0.58052(5) 0.0741(10) Uani 1 1 d G U . . .
H93 H 0.739177 -0.041150 0.551568 0.089 Uiso 1 1 calc R U . . .
C92 C 0.71368(6) -0.01909(8) 0.59487(7) 0.0729(9) Uani 1 1 d G U . . .
H92 H 0.698052 -0.006749 0.575714 0.087 Uiso 1 1 calc R U . . .
C97 C 0.80315(11) -0.06176(12) 0.56538(13) 0.0681(9) Uani 1 1 d . U . . .
H97 H 0.798953 -0.037681 0.552245 0.082 Uiso 1 1 calc R U . . .
C98 C 0.82514(15) -0.11591(14) 0.58388(18) 0.0892(11) Uani 1 1 d . U . . .
H98 H 0.838971 -0.137394 0.585836 0.107 Uiso 1 1 calc R U . . .
C99 C 0.80109(15) -0.11007(13) 0.60642(18) 0.0874(11) Uani 1 1 d . U . . .
H99 H 0.795066 -0.126518 0.627283 0.105 Uiso 1 1 calc R U . . .
C100 C 0.60942(14) 0.52395(15) 0.41690(17) 0.0885(11) Uani 1 1 d . U . . .
H100 H 0.621210 0.503140 0.429958 0.106 Uiso 1 1 calc R U . . .
C101 C 0.59126(17) 0.57930(18) 0.4039(2) 0.1061(14) Uani 1 1 d . U . . .
H101 H 0.587501 0.605977 0.405969 0.127 Uiso 1 1 calc R U . . .
C102 C 0.57775(18) 0.55661(19) 0.3733(2) 0.1122(15) Uani 1 1 d . U . . .
H102 H 0.562885 0.564056 0.350198 0.135 Uiso 1 1 calc R U . . .
C106 C 0.5715(2) 0.41399(14) 0.32174(19) 0.1025(13) Uani 0.588(3) 1 d DG U P B 1
C107 C 0.5765(2) 0.44634(18) 0.29864(14) 0.1024(14) Uani 0.588(3) 1 d G U P B 1
H107 H 0.576539 0.444364 0.269491 0.123 Uiso 0.588(3) 1 calc R U P B 1
C108 C 0.58156(19) 0.48159(15) 0.31820(18) 0.1010(13) Uani 0.588(3) 1 d G U P B 1
H108 H 0.584994 0.503708 0.302410 0.121 Uiso 0.588(3) 1 calc R U P B 1
C103 C 0.5816(2) 0.48449(14) 0.36085(19) 0.0981(13) Uani 0.588(3) 1 d DG U P B 1
C104 C 0.5765(2) 0.45213(18) 0.38394(14) 0.1036(15) Uani 0.588(3) 1 d G U P B 1
H104 H 0.576519 0.454112 0.413092 0.124 Uiso 0.588(3) 1 calc R U P B 1
C105 C 0.5715(2) 0.41688(15) 0.36439(18) 0.1055(15) Uani 0.588(3) 1 d G U P B 1
H105 H 0.568064 0.394768 0.380174 0.127 Uiso 0.588(3) 1 calc R U P B 1
C113 C 0.54208(10) 0.31800(11) 0.29345(13) 0.1114(12) Uani 1 1 d DG U . . .
C112 C 0.56008(11) 0.30714(9) 0.26269(13) 0.1123(14) Uani 1 1 d G U . B .
H112 H 0.558275 0.281948 0.251677 0.135 Uiso 1 1 calc R U . . .
C111 C 0.58073(10) 0.33314(12) 0.24806(12) 0.1076(13) Uani 1 1 d G U . B .
C110 C 0.58338(11) 0.36999(11) 0.26418(13) 0.1105(14) Uani 1 1 d G U . B .
H110 H 0.597492 0.387762 0.254175 0.133 Uiso 1 1 calc R U . . .
C109 C 0.56538(11) 0.38085(9) 0.29493(14) 0.1099(12) Uani 1 1 d DG U . B .
C114 C 0.54473(10) 0.35486(12) 0.30957(13) 0.1169(15) Uani 1 1 d G U . B .
H114 H 0.532431 0.362281 0.330585 0.140 Uiso 1 1 calc R U . . .
C118 C 0.64035(9) 0.30081(10) 0.15751(10) 0.0848(10) Uani 1 1 d G U . . .
C117 C 0.62486(10) 0.33593(9) 0.15428(10) 0.0934(12) Uani 1 1 d G U . . .
H117 H 0.627962 0.353010 0.132457 0.112 Uiso 1 1 calc R U . . .
C116 C 0.60482(9) 0.34605(9) 0.18299(13) 0.1040(13) Uani 1 1 d G U . . .
H116 H 0.594236 0.370055 0.180789 0.125 Uiso 1 1 calc R U . . .
C115 C 0.60028(9) 0.32106(12) 0.21493(12) 0.1015(12) Uani 1 1 d G U . . .
C120 C 0.61577(11) 0.28594(11) 0.21815(10) 0.1063(14) Uani 1 1 d G U . . .
H120 H 0.612666 0.268862 0.239981 0.128 Uiso 1 1 calc R U . . .
C119 C 0.63580(10) 0.27582(8) 0.18945(12) 0.0990(13) Uani 1 1 d G U . . .
H119 H 0.646392 0.251816 0.191650 0.119 Uiso 1 1 calc R U . . .
C121 C 0.65887(15) 0.29426(15) 0.08834(16) 0.0861(11) Uani 1 1 d . U . . .
H121 H 0.640723 0.302919 0.070437 0.103 Uiso 1 1 calc R U . . .
C122 C 0.68772(14) 0.28158(15) 0.07744(15) 0.0823(10) Uani 1 1 d . U . . .
H122 H 0.692936 0.280467 0.049937 0.099 Uiso 1 1 calc R U . . .
C123 C 0.69182(13) 0.27761(12) 0.14406(14) 0.0734(9) Uani 1 1 d . U . . .
H123 H 0.700317 0.273154 0.172210 0.088 Uiso 1 1 calc R U . . .
C127 C 0.48100(15) 0.23933(17) 0.3416(2) 0.0980(13) Uani 0.588(3) 1 d DG U P B 1
C128 C 0.50960(15) 0.22866(15) 0.3285(2) 0.0985(13) Uani 0.588(3) 1 d G U P B 1
H128 H 0.516668 0.202903 0.331439 0.118 Uiso 0.588(3) 1 calc R U P B 1
C129 C 0.52785(12) 0.25567(19) 0.3110(2) 0.0984(13) Uani 0.588(3) 1 d G U P B 1
H129 H 0.547391 0.248382 0.302047 0.118 Uiso 0.588(3) 1 calc R U P B 1
C124 C 0.51750(14) 0.29336(17) 0.30668(19) 0.0985(13) Uani 0.588(3) 1 d DG U P B 1
C125 C 0.48891(14) 0.30403(14) 0.31980(19) 0.0942(15) Uani 0.588(3) 1 d G U P B 1
H125 H 0.481841 0.329788 0.316834 0.113 Uiso 0.588(3) 1 calc R U P B 1
C126 C 0.47066(11) 0.27702(18) 0.33726(19) 0.0953(14) Uani 0.588(3) 1 d G U P B 1
H126 H 0.451117 0.284310 0.346226 0.114 Uiso 0.588(3) 1 calc R U P B 1
C130 C 0.47832(14) 0.1844(2) 0.3916(2) 0.1074(14) Uani 1 1 d . U . . .
H130 H 0.500324 0.183512 0.402060 0.129 Uiso 1 1 calc R U . . .
C131 C 0.43288(17) 0.2073(3) 0.3570(2) 0.1245(16) Uani 1 1 d . U . . .
H131 H 0.417514 0.222641 0.340655 0.149 Uiso 1 1 calc R U . . .
C132 C 0.42799(17) 0.1741(3) 0.3839(2) 0.1254(16) Uani 1 1 d . U . . .
H132 H 0.407833 0.163381 0.386804 0.150 Uiso 1 1 calc R U . . .
C203 C 0.5824(2) 0.4897(2) 0.3557(3) 0.0985(13) Uani 0.412(3) 1 d DG U P B 2
C204 C 0.5512(2) 0.4773(2) 0.3452(3) 0.0967(15) Uani 0.412(3) 1 d G U P B 2
H204 H 0.534149 0.491939 0.353060 0.116 Uiso 0.412(3) 1 calc R U P B 2
C205 C 0.54508(18) 0.4434(3) 0.3232(3) 0.1006(15) Uani 0.412(3) 1 d G U P B 2
H205 H 0.523785 0.434892 0.316063 0.121 Uiso 0.412(3) 1 calc R U P B 2
C206 C 0.5701(2) 0.42197(19) 0.3118(3) 0.1026(14) Uani 0.412(3) 1 d DG U P B 2
C207 C 0.6012(2) 0.4344(2) 0.3223(3) 0.1016(15) Uani 0.412(3) 1 d G U P B 2
H207 H 0.618325 0.419784 0.314431 0.122 Uiso 0.412(3) 1 calc R U P B 2
C208 C 0.60739(18) 0.4683(3) 0.3443(3) 0.0998(15) Uani 0.412(3) 1 d G U P B 2
H208 H 0.628689 0.476831 0.351429 0.120 Uiso 0.412(3) 1 calc R U P B 2
C224 C 0.5276(2) 0.2810(3) 0.3152(3) 0.1002(14) Uani 0.412(3) 1 d G U P B 2
C225 C 0.5256(2) 0.2792(3) 0.3575(2) 0.1022(16) Uani 0.412(3) 1 d G U P B 2
H225 H 0.537373 0.296624 0.375965 0.123 Uiso 0.412(3) 1 calc R U P B 2
C226 C 0.5064(2) 0.2518(3) 0.37267(19) 0.1014(15) Uani 0.412(3) 1 d G U P B 2
H226 H 0.505002 0.250608 0.401574 0.122 Uiso 0.412(3) 1 calc R U P B 2
C227 C 0.4891(2) 0.2263(3) 0.3456(3) 0.1004(14) Uani 0.412(3) 1 d DG U P B 2
C228 C 0.4911(2) 0.2281(3) 0.3033(2) 0.0987(15) Uani 0.412(3) 1 d G U P B 2
H228 H 0.479354 0.210701 0.284791 0.118 Uiso 0.412(3) 1 calc R U P B 2
C229 C 0.5104(2) 0.2555(3) 0.28809(19) 0.0985(15) Uani 0.412(3) 1 d G U P B 2
H229 H 0.511724 0.256718 0.259181 0.118 Uiso 0.412(3) 1 calc R U P B 2
F1 F 0.7313(2) 0.2923(2) 0.9958(2) 0.131(2) Uani 0.5 1 d D U P C -1
F2 F 0.7619(3) 0.2544(2) 1.03683(19) 0.123(3) Uani 0.5 1 d D U P C -1
F3 F 0.72205(19) 0.2301(3) 0.9952(3) 0.123(2) Uani 0.5 1 d D U P C -1
F4 F 0.7637(3) 0.2538(3) 0.9687(2) 0.125(3) Uani 0.5 1 d D U P C -1
B1 B 0.7452(3) 0.2570(3) 0.9991(3) 0.105(2) Uani 0.5 1 d D U P C -1
F5 F 0.73995(18) 0.28100(19) 0.76475(17) 0.202(2) Uani 1 1 d D U . . .
F6 F 0.75806(16) 0.21888(17) 0.76679(18) 0.182(2) Uani 1 1 d D U . . .
F7 F 0.7111(2) 0.2380(2) 0.75350(19) 0.200(2) Uani 1 1 d D U . . .
F8 F 0.74760(17) 0.25130(14) 0.70809(11) 0.167(2) Uani 1 1 d D U . . .
B2 B 0.7427(3) 0.2478(2) 0.7470(2) 0.161(2) Uani 1 1 d D U . . .
F9 F 0.60442(13) -0.0806(2) 0.59747(18) 0.179(2) Uani 1 1 d D U . . .
F10 F 0.62266(14) -0.12449(18) 0.56502(19) 0.1673(18) Uani 1 1 d D U . . .
F11 F 0.59944(13) -0.0734(2) 0.52845(19) 0.190(2) Uani 1 1 d D U . . .
F28 F 0.64740(8) -0.07089(12) 0.56632(10) 0.1093(11) Uani 1 1 d D U . . .
B3 B 0.61812(16) -0.0863(3) 0.5621(2) 0.1273(19) Uani 1 1 d D U . . .
F12 F 0.55457(18) 0.1629(4) 0.5170(4) 0.170(3) Uani 0.5 1 d D U P . .
F13 F 0.5577(3) 0.1290(4) 0.4603(5) 0.226(4) Uani 0.5 1 d D U P . .
F14 F 0.59169(18) 0.1758(4) 0.4693(4) 0.173(3) Uani 0.5 1 d D U P . .
F15 F 0.5396(2) 0.1949(4) 0.4635(4) 0.186(4) Uani 0.5 1 d D U P . .
B4 B 0.5606(3) 0.1656(4) 0.4761(5) 0.187(3) Uani 0.5 1 d D U P . .
F16 F 0.5895(4) 0.1849(5) 0.3237(5) 0.242(5) Uani 0.5 1 d D U P . .
F17 F 0.5502(3) 0.1670(3) 0.2793(5) 0.205(4) Uani 0.5 1 d D U P . .
F18 F 0.6005(4) 0.1500(4) 0.2658(5) 0.226(4) Uani 0.5 1 d D U P . .
F19 F 0.5842(3) 0.2076(2) 0.2557(4) 0.165(3) Uani 0.5 1 d D U P . .
B5 B 0.5818(4) 0.1770(4) 0.2817(5) 0.206(4) Uani 0.5 1 d D U P . .
F20 F 0.39062(13) 0.33526(12) 0.56062(13) 0.1419(14) Uani 1 1 d D U . . .
F21 F 0.34973(12) 0.31677(17) 0.51969(13) 0.1480(16) Uani 1 1 d D U . . .
F22 F 0.38779(13) 0.33487(15) 0.48903(13) 0.1479(15) Uani 1 1 d D U . . .
F23 F 0.39316(11) 0.28148(11) 0.52710(17) 0.1467(16) Uani 1 1 d D U . . .
B6 B 0.38296(18) 0.31707(18) 0.52422(19) 0.1085(16) Uani 1 1 d D U . . .
F24 F 0.4570(3) 0.3882(4) 0.3626(5) 0.207(4) Uani 0.5 1 d D U P . .
F25 F 0.4725(2) 0.4076(2) 0.3055(3) 0.148(3) Uani 0.5 1 d D U P . .
F26 F 0.4286(2) 0.4338(3) 0.3238(4) 0.158(3) Uani 0.5 1 d D U P . .
F27 F 0.47449(19) 0.4500(2) 0.3603(3) 0.137(3) Uani 0.5 1 d D U P . .
B7 B 0.4584(3) 0.4215(4) 0.3383(4) 0.157(3) Uani 0.5 1 d D U P . .
O1 O 0.6590(3) 0.5719(3) 0.7594(4) 0.240(3) Uani 1 1 d D U . . .
O2 O 0.6777(2) 0.5468(3) 0.7080(3) 0.203(2) Uani 1 1 d D U . . .
C133 C 0.7143(3) 0.5438(4) 0.7681(4) 0.202(4) Uani 1 1 d D U . . .
H13A H 0.721184 0.521881 0.752763 0.303 Uiso 1 1 calc R U . . .
H13B H 0.714527 0.536774 0.797347 0.303 Uiso 1 1 calc R U . . .
H13C H 0.728714 0.565349 0.766038 0.303 Uiso 1 1 calc R U . . .
C134 C 0.6815(3) 0.5549(5) 0.7502(5) 0.206(3) Uani 1 1 d D U . . .
C135 C 0.6467(3) 0.5572(5) 0.6887(4) 0.208(3) Uani 1 1 d D U . . .
H13D H 0.641617 0.583902 0.695468 0.250 Uiso 1 1 calc R U . . .
H13E H 0.630322 0.539995 0.697568 0.250 Uiso 1 1 calc R U . . .
C136 C 0.6489(3) 0.5526(4) 0.6422(4) 0.210(4) Uani 1 1 d D U . . .
H13F H 0.628389 0.559218 0.626162 0.315 Uiso 1 1 calc R U . . .
H13G H 0.665438 0.569614 0.634382 0.315 Uiso 1 1 calc R U . . .
H13H H 0.654228 0.526037 0.636466 0.315 Uiso 1 1 calc R U . . .
N25 N 0.79705(14) 0.13569(16) 0.80923(17) 0.1087(15) Uani 1 1 d D U . . .
C137 C 0.80288(19) 0.1464(2) 0.7795(2) 0.1130(18) Uani 1 1 d D U . . .
C138 C 0.8113(2) 0.1587(3) 0.7394(2) 0.138(2) Uani 1 1 d D U . . .
H13I H 0.796901 0.146701 0.717029 0.207 Uiso 1 1 calc R U . . .
H13J H 0.833240 0.151194 0.737261 0.207 Uiso 1 1 calc R U . . .
H13K H 0.809343 0.186619 0.737140 0.207 Uiso 1 1 calc R U . . .
N26 N 0.70007(13) 0.36678(18) 0.78982(18) 0.1125(16) Uani 1 1 d D U . . .
C139 C 0.6935(2) 0.3553(3) 0.7587(2) 0.129(2) Uani 1 1 d D U . . .
C140 C 0.6856(2) 0.3425(3) 0.7171(2) 0.136(2) Uani 1 1 d D U . . .
H14A H 0.703819 0.346192 0.701936 0.204 Uiso 1 1 calc R U . . .
H14B H 0.667395 0.357212 0.703549 0.204 Uiso 1 1 calc R U . . .
H14C H 0.679991 0.315298 0.716981 0.204 Uiso 1 1 calc R U . . .
N27 N 0.8587(3) 0.5767(3) 0.6018(3) 0.176(3) Uani 1 1 d D U . . .
C141 C 0.8483(4) 0.5673(4) 0.5670(3) 0.204(4) Uani 1 1 d D U . . .
C142 C 0.8296(4) 0.5624(5) 0.5231(4) 0.251(5) Uani 1 1 d D U . . .
H14D H 0.843160 0.569653 0.502215 0.376 Uiso 1 1 calc R U . . .
H14E H 0.810658 0.578710 0.520212 0.376 Uiso 1 1 calc R U . . .
H14F H 0.823120 0.535584 0.518921 0.376 Uiso 1 1 calc R U . . .

loop_
_atom_site_aniso_label
_atom_site_aniso_U_11
_atom_site_aniso_U_22
_atom_site_aniso_U_33
_atom_site_aniso_U_23
_atom_site_aniso_U_13
_atom_site_aniso_U_12
Pd1 0.0968(2) 0.04694(16) 0.04380(17) -0.00350(9) 0.01404(14) -0.01035(12)
Pd2 0.0838(2) 0.06044(19) 0.0678(2) -0.00506(13) 0.00773(16) 0.00727(14)
Pd3 0.0590(2) 0.1882(5) 0.0678(2) -0.0153(2) 0.00918(16) 0.0190(2)
N1 0.098(2) 0.0571(15) 0.0526(15) -0.0095(13) 0.0199(14) -0.0076(15)
N2 0.099(2) 0.0678(17) 0.0632(16) -0.0085(14) 0.0156(15) 0.0007(16)
N3 0.102(2) 0.0800(19) 0.086(2) -0.0006(17) 0.0213(18) 0.0064(18)
N4 0.091(2) 0.0754(19) 0.079(2) 0.0011(17) 0.0162(17) 0.0095(18)
N5 0.0645(18) 0.141(3) 0.098(2) -0.010(2) 0.0059(17) 0.004(2)
N6 0.0622(19) 0.160(3) 0.089(2) -0.017(2) 0.0109(17) 0.012(2)
N7 0.099(2) 0.0507(14) 0.0455(14) -0.0040(11) 0.0137(14) -0.0070(14)
N8 0.0877(18) 0.0511(13) 0.0490(13) -0.0006(11) 0.0132(13) -0.0063(13)
N9 0.0830(18) 0.0562(15) 0.0588(15) 0.0015(12) 0.0106(14) 0.0105(13)
N10 0.0874(19) 0.0612(15) 0.0648(16) -0.0007(13) 0.0092(15) 0.0096(14)
N11 0.0698(18) 0.144(3) 0.078(2) -0.007(2) 0.0252(16) 0.000(2)
N12 0.064(2) 0.178(4) 0.078(2) -0.018(2) 0.0156(17) 0.004(2)
N13 0.104(2) 0.0515(14) 0.0460(14) -0.0039(11) 0.0145(14) -0.0122(15)
N14 0.0933(19) 0.0559(14) 0.0508(14) -0.0031(12) 0.0135(14) -0.0117(14)
N15 0.0737(18) 0.149(3) 0.0735(19) -0.0256(19) 0.0002(16) 0.0148(19)
N16 0.067(2) 0.172(4) 0.071(2) -0.019(2) 0.0081(17) 0.017(2)
N17 0.0865(19) 0.0524(14) 0.0658(16) -0.0016(13) 0.0087(14) 0.0058(13)
N18 0.095(2) 0.0530(15) 0.0714(18) -0.0019(14) 0.0086(16) 0.0087(15)
N19 0.096(2) 0.0701(19) 0.082(2) -0.0077(17) 0.0042(18) 0.0048(18)
N20 0.107(2) 0.0886(19) 0.088(2) -0.0140(17) -0.0027(18) -0.0017(18)
N21 0.097(2) 0.0636(16) 0.0695(17) -0.0010(14) 0.0172(16) -0.0080(16)
N22 0.098(2) 0.0517(15) 0.0551(15) 0.0004(12) 0.0143(14) -0.0091(15)
N23 0.084(2) 0.159(3) 0.087(2) -0.009(2) 0.0149(18) -0.011(2)
N24 0.074(2) 0.171(4) 0.084(2) -0.006(2) 0.0140(19) 0.000(2)
C1 0.099(2) 0.071(2) 0.0558(18) -0.0032(16) 0.0150(17) 0.0026(19)
C2 0.104(3) 0.072(2) 0.0581(19) -0.0172(17) 0.0220(18) -0.004(2)
C3 0.103(3) 0.074(2) 0.0642(19) -0.0176(18) 0.0230(18) -0.006(2)
C7 0.093(2) 0.081(2) 0.082(2) -0.0007(18) 0.0178(19) 0.0052(19)
C6 0.095(3) 0.076(2) 0.087(2) -0.002(2) 0.022(2) 0.005(2)
C5 0.100(3) 0.072(2) 0.079(2) -0.0087(19) 0.023(2) -0.002(2)
C4 0.100(2) 0.073(2) 0.0703(19) -0.0093(17) 0.0133(18) 0.0007(19)
C9 0.111(3) 0.076(2) 0.081(2) -0.011(2) 0.005(2) 0.010(2)
C8 0.107(3) 0.087(2) 0.084(2) -0.010(2) 0.006(2) 0.011(2)
C12 0.104(3) 0.094(2) 0.093(2) 0.008(2) 0.016(2) 0.005(2)
C11 0.096(3) 0.090(2) 0.087(2) 0.004(2) 0.020(2) 0.005(2)
C10 0.090(2) 0.088(2) 0.085(2) 0.0036(19) 0.0136(19) 0.004(2)
C15 0.089(3) 0.089(2) 0.087(2) 0.010(2) 0.013(2) 0.001(2)
C14 0.091(2) 0.098(2) 0.092(2) 0.009(2) 0.010(2) -0.001(2)
C13 0.098(3) 0.095(3) 0.090(3) 0.013(2) 0.011(2) 0.002(2)
C19 0.113(3) 0.095(2) 0.086(2) 0.000(2) 0.020(2) 0.010(2)
C20 0.130(3) 0.106(3) 0.097(3) 0.003(2) 0.024(3) 0.006(3)
C21 0.131(3) 0.112(3) 0.099(3) 0.008(2) 0.027(3) 0.003(3)
C16 0.113(3) 0.099(2) 0.095(2) 0.011(2) 0.021(2) 0.005(2)
C17 0.123(3) 0.109(3) 0.094(3) 0.003(2) 0.017(3) 0.005(3)
C18 0.125(3) 0.106(3) 0.090(3) -0.001(2) 0.015(3) 0.004(3)
C22 0.092(2) 0.078(2) 0.085(2) -0.003(2) 0.017(2) 0.008(2)
C23 0.109(3) 0.087(2) 0.103(3) 0.003(2) 0.030(2) 0.012(2)
C24 0.108(3) 0.080(2) 0.099(3) 0.005(2) 0.027(2) 0.012(2)
C25 0.088(2) 0.107(3) 0.098(2) 0.015(2) 0.002(2) -0.001(2)
C26 0.089(3) 0.117(3) 0.110(3) 0.013(3) 0.001(2) 0.004(2)
C27 0.085(3) 0.127(3) 0.106(3) 0.006(3) 0.001(2) 0.011(2)
C28 0.076(2) 0.125(3) 0.092(2) -0.001(2) 0.003(2) 0.002(2)
C29 0.085(3) 0.117(3) 0.100(3) 0.008(3) 0.000(2) 0.001(2)
C30 0.091(3) 0.112(3) 0.100(3) 0.009(2) -0.001(2) -0.003(2)
C31 0.063(2) 0.144(3) 0.085(2) -0.006(2) 0.0117(19) 0.007(2)
C32 0.069(2) 0.165(4) 0.118(3) -0.032(3) 0.011(2) 0.007(3)
C33 0.065(2) 0.170(4) 0.110(3) -0.036(3) 0.012(2) 0.010(3)
C34 0.094(2) 0.0507(16) 0.0481(16) -0.0033(13) 0.0125(16) -0.0083(16)
C35 0.108(3) 0.0543(17) 0.0491(16) -0.0094(14) 0.0158(17) -0.0117(17)
C36 0.100(2) 0.0538(17) 0.0532(17) -0.0080(14) 0.0137(17) -0.0097(17)
C37 0.0789(19) 0.0521(15) 0.0531(16) 0.0029(13) 0.0104(15) -0.0040(14)
C42 0.077(2) 0.0559(17) 0.0555(17) 0.0025(14) 0.0091(15) -0.0006(15)
C41 0.079(2) 0.0556(17) 0.0604(18) 0.0024(14) 0.0136(16) -0.0021(16)
C40 0.080(2) 0.0547(16) 0.0612(17) 0.0045(14) 0.0163(15) 0.0015(15)
C39 0.079(2) 0.0614(18) 0.0576(18) 0.0057(15) 0.0103(16) -0.0029(16)
C38 0.078(2) 0.0582(17) 0.0591(18) 0.0045(15) 0.0063(16) -0.0062(16)
C43 0.0761(19) 0.0590(16) 0.0574(16) 0.0025(14) 0.0195(15) 0.0020(15)
C48 0.077(2) 0.0628(18) 0.0636(19) 0.0060(15) 0.0180(16) 0.0036(16)
C47 0.0756(19) 0.0606(17) 0.0631(17) 0.0036(15) 0.0208(15) 0.0024(15)
C46 0.076(2) 0.0575(17) 0.0583(17) 0.0017(14) 0.0222(15) 0.0026(15)
C45 0.0748(18) 0.0531(15) 0.0592(16) 0.0035(13) 0.0195(15) 0.0047(14)
C44 0.075(2) 0.0588(17) 0.0566(17) 0.0018(14) 0.0192(15) 0.0024(15)
C49 0.0796(19) 0.0534(16) 0.0587(16) 0.0029(14) 0.0194(15) 0.0059(15)
C50 0.086(2) 0.070(2) 0.0603(18) 0.0046(16) 0.0203(17) 0.0096(18)
C51 0.086(2) 0.0677(19) 0.0613(19) 0.0047(16) 0.0201(17) 0.0096(17)
C52 0.0797(19) 0.0558(16) 0.0605(17) 0.0027(14) 0.0142(15) 0.0062(15)
C53 0.078(2) 0.0597(18) 0.0599(18) -0.0059(15) 0.0142(16) 0.0104(16)
C54 0.081(2) 0.0588(17) 0.0565(17) 0.0002(15) 0.0177(16) 0.0083(16)
C55 0.101(3) 0.0577(18) 0.076(2) -0.0117(17) -0.002(2) 0.0121(18)
C56 0.104(3) 0.0597(19) 0.076(2) -0.0091(17) -0.004(2) 0.0175(19)
C57 0.086(2) 0.0619(18) 0.0618(18) -0.0007(15) 0.0157(17) 0.0097(17)
C58 0.082(2) 0.076(2) 0.077(2) 0.0042(18) 0.0258(18) 0.0048(17)
C63 0.089(3) 0.088(2) 0.098(3) 0.006(2) 0.029(2) 0.006(2)
C62 0.090(3) 0.105(3) 0.100(3) 0.003(2) 0.025(2) 0.011(2)
C61 0.076(2) 0.115(3) 0.081(2) 0.000(2) 0.0300(18) 0.005(2)
C60 0.094(3) 0.116(3) 0.103(3) 0.012(3) 0.031(2) -0.004(2)
C59 0.095(3) 0.096(3) 0.095(3) 0.009(2) 0.031(2) -0.001(2)
C64 0.065(2) 0.156(3) 0.085(2) -0.018(2) 0.017(2) 0.012(2)
C65 0.082(3) 0.190(4) 0.112(3) -0.023(3) 0.027(2) -0.007(3)
C66 0.083(3) 0.178(4) 0.109(3) -0.021(3) 0.030(2) -0.013(3)
C67 0.105(2) 0.0517(16) 0.0486(16) -0.0041(14) 0.0130(17) -0.0148(17)
C68 0.112(3) 0.0571(17) 0.0478(16) -0.0004(14) 0.0159(17) -0.0159(18)
C69 0.108(3) 0.0602(18) 0.0518(17) -0.0029(15) 0.0165(18) -0.0190(18)
C73 0.086(2) 0.0580(17) 0.0527(16) -0.0076(14) 0.0089(15) -0.0054(15)
C72 0.082(2) 0.0608(18) 0.0593(18) -0.0068(15) 0.0117(16) -0.0073(16)
C71 0.081(2) 0.0603(17) 0.0550(17) -0.0030(15) 0.0154(16) -0.0096(16)
C70 0.087(2) 0.0563(16) 0.0508(15) -0.0064(13) 0.0132(15) -0.0094(15)
C75 0.092(2) 0.0623(18) 0.0585(18) -0.0072(15) 0.0201(17) -0.0180(17)
C74 0.097(2) 0.0654(19) 0.0579(18) -0.0071(16) 0.0230(17) -0.0138(18)
C77 0.085(2) 0.073(2) 0.0557(18) -0.0085(16) 0.0020(16) 0.0066(18)
C76 0.084(2) 0.0598(17) 0.0543(16) -0.0048(14) 0.0070(15) -0.0014(16)
C81 0.081(2) 0.0560(17) 0.0528(17) -0.0052(14) 0.0016(15) -0.0053(16)
C80 0.0787(19) 0.0598(17) 0.0519(16) -0.0045(14) 0.0017(15) -0.0019(15)
C79 0.082(2) 0.075(2) 0.0573(18) -0.0079(17) -0.0007(17) 0.0039(18)
C78 0.0797(19) 0.084(2) 0.0608(17) -0.0106(16) -0.0019(16) 0.0069(17)
C82A 0.078(2) 0.106(2) 0.066(2) -0.026(2) -0.0056(19) 0.011(2)
C83A 0.080(3) 0.111(3) 0.071(3) -0.024(2) -0.007(2) 0.013(2)
C84A 0.079(2) 0.122(3) 0.074(2) -0.027(2) -0.005(2) 0.016(2)
C85A 0.076(2) 0.131(3) 0.072(2) -0.028(2) -0.004(2) 0.016(2)
C86A 0.079(2) 0.126(3) 0.074(2) -0.027(2) -0.007(2) 0.014(2)
C87A 0.079(2) 0.117(3) 0.073(2) -0.027(2) -0.009(2) 0.012(2)
C82B 0.078(2) 0.107(3) 0.068(2) -0.025(2) -0.005(2) 0.011(2)
C87B 0.077(3) 0.117(3) 0.072(2) -0.027(2) -0.007(2) 0.013(3)
C86B 0.077(3) 0.126(3) 0.074(3) -0.027(2) -0.006(2) 0.016(3)
C85B 0.077(2) 0.131(3) 0.073(2) -0.028(2) -0.003(2) 0.016(2)
C84B 0.077(3) 0.125(3) 0.073(2) -0.028(2) -0.003(2) 0.016(3)
C83B 0.078(2) 0.115(3) 0.070(2) -0.026(2) -0.004(2) 0.012(2)
C88 0.086(3) 0.159(4) 0.086(3) -0.024(3) -0.006(2) 0.006(3)
C89 0.080(3) 0.167(4) 0.077(3) -0.027(3) -0.002(2) 0.010(3)
C90 0.072(2) 0.168(4) 0.079(2) -0.014(2) 0.003(2) 0.017(3)
C91 0.0775(19) 0.0574(16) 0.0546(16) -0.0042(14) 0.0010(15) -0.0016(15)
C96 0.081(2) 0.0636(19) 0.0570(18) 0.0000(15) 0.0041(16) -0.0022(16)
C95 0.079(2) 0.0612(18) 0.0583(17) 0.0022(15) 0.0047(16) 0.0015(16)
C94 0.080(2) 0.0571(17) 0.0598(17) -0.0081(14) 0.0052(15) 0.0021(15)
C93 0.085(2) 0.075(2) 0.0572(18) -0.0128(17) -0.0051(17) 0.0091(18)
C92 0.082(2) 0.077(2) 0.0568(18) -0.0088(17) -0.0029(17) 0.0109(18)
C97 0.086(2) 0.0544(17) 0.0635(19) -0.0041(15) 0.0070(17) 0.0049(16)
C98 0.113(3) 0.062(2) 0.096(3) 0.0065(19) 0.026(2) 0.017(2)
C99 0.109(3) 0.0601(19) 0.096(3) 0.0103(19) 0.024(2) 0.010(2)
C100 0.101(3) 0.076(2) 0.085(2) -0.015(2) 0.003(2) 0.003(2)
C101 0.117(3) 0.083(2) 0.110(3) -0.006(2) -0.020(3) 0.002(2)
C102 0.120(3) 0.094(3) 0.111(3) -0.004(2) -0.027(3) -0.001(3)
C106 0.112(3) 0.104(3) 0.091(3) -0.033(2) 0.013(2) -0.012(2)
C107 0.114(3) 0.100(3) 0.092(3) -0.029(2) 0.010(2) -0.009(2)
C108 0.114(3) 0.097(3) 0.090(2) -0.024(2) 0.008(2) -0.009(2)
C103 0.111(3) 0.093(2) 0.088(2) -0.022(2) 0.007(2) -0.008(2)
C104 0.118(3) 0.098(3) 0.093(3) -0.021(2) 0.009(3) -0.010(3)
C105 0.120(3) 0.102(3) 0.093(3) -0.024(3) 0.011(3) -0.013(3)
C113 0.107(2) 0.136(3) 0.095(2) -0.051(2) 0.025(2) -0.025(2)
C112 0.109(3) 0.132(3) 0.100(3) -0.059(2) 0.027(2) -0.031(3)
C111 0.104(3) 0.120(3) 0.102(2) -0.048(2) 0.027(2) -0.027(2)
C110 0.105(3) 0.124(3) 0.106(3) -0.052(2) 0.024(2) -0.027(3)
C109 0.110(3) 0.118(2) 0.104(2) -0.050(2) 0.021(2) -0.018(2)
C114 0.114(3) 0.134(3) 0.106(3) -0.056(3) 0.027(2) -0.020(3)
C118 0.101(2) 0.071(2) 0.083(2) -0.0094(18) 0.0181(19) -0.0128(19)
C117 0.100(3) 0.086(2) 0.096(3) -0.010(2) 0.018(2) -0.005(2)
C116 0.104(3) 0.104(3) 0.104(3) -0.024(2) 0.016(2) -0.007(3)
C115 0.106(3) 0.104(3) 0.098(2) -0.034(2) 0.026(2) -0.017(2)
C120 0.120(3) 0.102(3) 0.100(3) -0.024(2) 0.029(2) -0.016(3)
C119 0.116(3) 0.091(3) 0.093(3) -0.009(2) 0.026(2) -0.016(2)
C121 0.105(3) 0.080(2) 0.073(2) 0.0108(19) 0.013(2) -0.003(2)
C122 0.104(3) 0.080(2) 0.064(2) 0.0094(18) 0.0164(19) -0.005(2)
C123 0.099(2) 0.0607(19) 0.0614(19) -0.0051(16) 0.0127(18) -0.0050(18)
C127 0.083(3) 0.134(3) 0.079(2) -0.022(2) 0.018(2) 0.001(2)
C128 0.088(3) 0.130(3) 0.080(2) -0.023(2) 0.019(2) 0.000(2)
C129 0.091(3) 0.127(3) 0.078(2) -0.029(3) 0.019(2) -0.003(2)
C124 0.092(3) 0.127(3) 0.079(2) -0.038(2) 0.018(2) -0.007(2)
C125 0.085(3) 0.122(3) 0.076(3) -0.034(3) 0.013(3) -0.005(3)
C126 0.082(3) 0.128(3) 0.077(3) -0.026(3) 0.014(2) 0.001(3)
C130 0.072(2) 0.159(4) 0.093(3) -0.021(3) 0.017(2) -0.003(2)
C131 0.089(3) 0.177(4) 0.104(3) 0.010(3) 0.002(3) -0.016(3)
C132 0.085(3) 0.182(4) 0.106(3) 0.010(3) 0.003(3) -0.013(3)
C203 0.111(3) 0.094(2) 0.089(2) -0.023(2) 0.007(2) -0.009(2)
C204 0.110(3) 0.093(3) 0.087(3) -0.025(2) 0.012(3) -0.009(3)
C205 0.113(3) 0.099(3) 0.090(3) -0.030(3) 0.013(3) -0.012(3)
C206 0.112(3) 0.105(3) 0.092(3) -0.035(2) 0.014(2) -0.013(2)
C207 0.111(3) 0.100(3) 0.093(3) -0.030(3) 0.012(3) -0.011(3)
C208 0.109(3) 0.096(3) 0.092(3) -0.027(3) 0.009(3) -0.011(3)
C224 0.094(3) 0.129(3) 0.079(2) -0.037(2) 0.018(2) -0.008(3)
C225 0.098(3) 0.129(3) 0.080(3) -0.032(3) 0.016(3) -0.006(3)
C226 0.092(3) 0.133(3) 0.080(3) -0.025(3) 0.017(2) 0.000(3)
C227 0.087(3) 0.135(3) 0.080(2) -0.021(2) 0.018(2) -0.002(3)
C228 0.089(3) 0.130(3) 0.078(3) -0.025(3) 0.016(2) -0.001(3)
C229 0.091(3) 0.127(3) 0.079(3) -0.030(3) 0.017(2) -0.003(3)
F1 0.175(7) 0.121(5) 0.099(4) -0.001(4) 0.025(4) 0.019(5)
F2 0.172(7) 0.146(6) 0.047(3) -0.025(3) 0.002(4) -0.008(5)
F3 0.117(5) 0.143(5) 0.108(5) -0.022(4) 0.010(4) -0.008(4)
F4 0.161(6) 0.168(6) 0.054(3) 0.020(4) 0.042(4) 0.016(5)
B1 0.143(6) 0.132(5) 0.044(3) -0.007(4) 0.023(4) 0.001(4)
F5 0.262(6) 0.201(4) 0.135(3) -0.073(3) -0.001(4) 0.064(4)
F6 0.211(5) 0.178(4) 0.169(4) 0.092(3) 0.068(4) 0.033(4)
F7 0.257(5) 0.213(5) 0.132(4) -0.009(4) 0.039(4) 0.065(4)
F8 0.269(6) 0.180(4) 0.0555(18) -0.0024(19) 0.032(3) 0.016(4)
B2 0.252(6) 0.159(5) 0.080(3) 0.002(3) 0.048(4) 0.065(5)
F9 0.118(3) 0.267(6) 0.162(4) -0.007(4) 0.058(3) -0.008(4)
F10 0.147(4) 0.166(4) 0.183(4) -0.022(3) 0.000(3) -0.034(3)
F11 0.116(3) 0.255(6) 0.180(4) 0.071(4) -0.049(3) -0.026(3)
F28 0.0791(18) 0.167(3) 0.0807(18) -0.0201(19) 0.0052(14) -0.0254(19)
B3 0.082(3) 0.187(5) 0.109(4) -0.008(4) 0.001(3) -0.022(4)
F12 0.072(4) 0.221(9) 0.222(8) 0.005(7) 0.031(5) -0.010(5)
F13 0.180(8) 0.248(9) 0.242(10) -0.032(8) 0.003(8) -0.065(7)
F14 0.074(4) 0.225(9) 0.217(8) 0.002(7) 0.014(5) -0.041(5)
F15 0.102(5) 0.245(9) 0.209(8) -0.019(7) 0.016(6) -0.027(6)
B4 0.103(5) 0.233(8) 0.223(7) -0.011(7) 0.015(6) -0.043(5)
F16 0.277(11) 0.209(9) 0.246(9) 0.050(8) 0.056(9) 0.020(9)
F17 0.229(9) 0.130(6) 0.267(10) 0.056(7) 0.069(8) 0.063(6)
F18 0.258(10) 0.161(7) 0.272(10) 0.057(7) 0.087(9) 0.065(7)
F19 0.195(8) 0.107(5) 0.207(8) 0.053(5) 0.082(7) 0.060(5)
B5 0.239(8) 0.147(6) 0.243(8) 0.058(6) 0.074(8) 0.051(6)
F20 0.195(4) 0.111(3) 0.124(3) -0.023(2) 0.039(3) -0.028(3)
F21 0.141(3) 0.194(4) 0.111(3) 0.018(3) 0.026(2) 0.056(3)
F22 0.178(4) 0.157(4) 0.108(3) 0.023(2) 0.018(3) 0.003(3)
F23 0.130(3) 0.086(2) 0.215(4) -0.004(2) -0.013(3) 0.038(2)
B6 0.138(4) 0.100(3) 0.092(3) 0.006(3) 0.031(3) 0.048(3)
F24 0.192(8) 0.178(7) 0.252(9) -0.044(7) 0.029(7) -0.046(7)
F25 0.129(5) 0.119(5) 0.198(7) -0.078(5) 0.025(5) 0.000(4)
F26 0.118(5) 0.124(5) 0.236(8) -0.075(5) 0.036(5) -0.006(4)
F27 0.105(5) 0.132(5) 0.176(7) -0.070(5) 0.024(5) -0.003(4)
B7 0.127(5) 0.136(6) 0.210(7) -0.075(5) 0.028(5) -0.020(5)
O1 0.200(7) 0.274(8) 0.252(7) -0.025(7) 0.057(6) 0.046(6)
O2 0.176(5) 0.235(6) 0.199(5) 0.010(5) 0.027(5) 0.024(5)
C133 0.174(7) 0.224(9) 0.208(8) 0.022(7) 0.024(7) 0.015(7)
C134 0.176(5) 0.237(6) 0.206(6) -0.001(6) 0.032(5) 0.026(5)
C135 0.179(6) 0.232(6) 0.211(6) 0.017(6) 0.022(6) 0.028(6)
C136 0.193(8) 0.229(9) 0.207(8) 0.055(8) 0.021(8) -0.003(8)
N25 0.113(4) 0.111(3) 0.101(3) 0.016(3) 0.008(3) -0.027(3)
C137 0.121(4) 0.111(4) 0.108(4) 0.000(3) 0.016(3) -0.020(3)
C138 0.157(6) 0.144(6) 0.118(5) 0.008(4) 0.035(4) -0.027(5)
N26 0.093(3) 0.139(4) 0.108(3) -0.026(3) 0.021(3) -0.027(3)
C139 0.116(4) 0.153(5) 0.118(4) -0.022(4) 0.013(4) -0.034(4)
C140 0.154(6) 0.152(6) 0.100(4) -0.003(4) 0.007(4) -0.001(5)
N27 0.240(9) 0.170(6) 0.137(5) 0.021(5) 0.098(6) 0.018(6)
C141 0.285(10) 0.219(8) 0.132(5) 0.025(6) 0.109(7) -0.020(7)
C142 0.319(12) 0.276(11) 0.174(7) 0.022(9) 0.089(9) -0.035(10)

loop_
_atom_type_symbol
_atom_type_description
_atom_type_scat_dispersion_real
_atom_type_scat_dispersion_imag
_atom_type_scat_source
C C 0.0181 0.0091 'International Tables Vol C Tables 4.2.6.8 and 6.1.1.4'
H H 0.0000 0.0000 'International Tables Vol C Tables 4.2.6.8 and 6.1.1.4'
B B 0.0090 0.0039 'International Tables Vol C Tables 4.2.6.8 and 6.1.1.4'
F F 0.0727 0.0534 'International Tables Vol C Tables 4.2.6.8 and 6.1.1.4'
N N 0.0311 0.0180 'International Tables Vol C Tables 4.2.6.8 and 6.1.1.4'
O O 0.0492 0.0322 'International Tables Vol C Tables 4.2.6.8 and 6.1.1.4'
Pd Pd 0.1215 3.9337 'International Tables Vol C Tables 4.2.6.8 and 6.1.1.4'

loop_
_exptl_crystal_face_index_h
_exptl_crystal_face_index_k
_exptl_crystal_face_index_l
_exptl_crystal_face_perp_dist
0 0 -1 0.2682
0 0 1 0.3948
-1 0 0 0.0586
1 0 0 0.0624
0 1 0 0.0736
1 1 0 0.0603
-1 -1 0 0.1035
1 -1 0 0.0628
-1 1 0 0.0854

loop_
_geom_angle_atom_site_label_1
_geom_angle_atom_site_label_2
_geom_angle_atom_site_label_3
_geom_angle
_geom_angle_site_symmetry_1
_geom_angle_site_symmetry_3
_geom_angle_publ_flag
N7 Pd1 N1 91.30(15) . . ?
N7 Pd1 N13 173.79(12) . . ?
N7 Pd1 N22 88.98(15) . 7_656 ?
N13 Pd1 N1 88.82(15) . . ?
N22 Pd1 N1 176.34(13) 7_656 . ?
N22 Pd1 N13 90.51(15) 7_656 . ?
N10 Pd2 N4 88.96(17) . . ?
N10 Pd2 N18 90.16(16) . 7_656 ?
N10 Pd2 N19 175.71(15) . . ?
N18 Pd2 N4 176.35(15) 7_656 . ?
N18 Pd2 N19 89.12(18) 7_656 . ?
N19 Pd2 N4 91.50(19) . . ?
N6 Pd3 N12 175.1(2) 7_656 . ?
N6 Pd3 N24 87.8(2) 7_656 7_656 ?
N16 Pd3 N6 91.7(2) 7_656 7_656 ?
N16 Pd3 N12 88.4(2) 7_656 . ?
N16 Pd3 N24 174.0(2) 7_656 7_656 ?
N24 Pd3 N12 91.6(2) 7_656 . ?
C1 N1 Pd1 123.6(3) . . ?
C1 N1 C2 106.3(4) . . ?
C2 N1 Pd1 129.9(3) . . ?
C1 N2 C3 106.6(4) . . ?
C1 N2 C4 124.6(4) . . ?
C3 N2 C4 128.8(4) . . ?
C22 N3 C19 125.2(4) . . ?
C22 N3 C23 105.3(5) . . ?
C23 N3 C19 129.4(5) . . ?
C22 N4 Pd2 121.9(4) . . ?
C22 N4 C24 106.3(5) . . ?
C24 N4 Pd2 131.3(4) . . ?
C31 N5 C28 124.4(4) . . ?
C31 N5 C32 109.2(5) . . ?
C32 N5 C28 126.3(5) . . ?
C31 N6 Pd3 123.9(4) . 7_656 ?
C31 N6 C33 105.3(5) . . ?
C33 N6 Pd3 130.6(4) . 7_656 ?
C34 N7 Pd1 122.1(2) . . ?
C34 N7 C35 105.4(3) . . ?
C35 N7 Pd1 132.2(3) . . ?
C34 N8 C36 107.1(3) . . ?
C34 N8 C37 124.6(3) . . ?
C36 N8 C37 128.3(3) . . ?
C55 N9 C52 127.9(4) . . ?
C57 N9 C52 123.8(3) . . ?
C57 N9 C55 108.2(4) . . ?
C56 N10 Pd2 127.6(3) . . ?
C57 N10 Pd2 125.2(3) . . ?
C57 N10 C56 107.0(4) . . ?
C64 N11 C61 125.4(5) . . ?
C64 N11 C66 106.6(5) . . ?
C66 N11 C61 127.5(6) . . ?
C64 N12 Pd3 123.0(5) . . ?
C65 N12 Pd3 131.8(4) . . ?
C65 N12 C64 105.1(6) . . ?
C67 N13 Pd1 121.6(3) . . ?
C67 N13 C68 106.2(3) . . ?
C68 N13 Pd1 132.3(3) . . ?
C67 N14 C69 107.4(3) . . ?
C67 N14 C70 123.9(3) . . ?
C69 N14 C70 128.6(3) . . ?
C88 N15 C85A 129.8(6) . . ?
C88 N15 C85B 122.9(8) . . ?
C90 N15 C85A 122.3(6) . . ?
C90 N15 C85B 129.1(7) . . ?
C90 N15 C88 107.8(5) . . ?
C89 N16 Pd3 130.2(4) . 7_656 ?
C90 N16 Pd3 123.1(6) . 7_656 ?
C90 N16 C89 106.6(6) . . ?
C97 N17 C94 125.6(3) . . ?
C97 N17 C99 106.3(4) . . ?
C99 N17 C94 128.0(4) . . ?
C97 N18 Pd2 125.5(3) . 7_656 ?
C97 N18 C98 106.0(4) . . ?
C98 N18 Pd2 128.2(3) . 7_656 ?
C100 N19 Pd2 121.3(4) . . ?
C100 N19 C101 105.9(5) . . ?
C101 N19 Pd2 132.4(4) . . ?
C100 N20 C102 106.2(5) . . ?
C100 N20 C103 122.5(5) . . ?
C100 N20 C203 129.5(6) . . ?
C102 N20 C103 131.1(5) . . ?
C102 N20 C203 124.2(6) . . ?
C118 N21 C121 126.7(4) . . ?
C123 N21 C118 125.4(4) . . ?
C123 N21 C121 107.9(4) . . ?
C122 N22 Pd1 129.7(3) . 7_656 ?
C123 N22 Pd1 123.2(3) . 7_656 ?
C123 N22 C122 107.2(4) . . ?
C130 N23 C127 128.2(5) . . ?
C131 N23 C127 121.3(6) . . ?
C131 N23 C130 110.1(6) . . ?
C227 N23 C130 107.5(7) . . ?
C227 N23 C131 142.1(7) . . ?
C130 N24 Pd3 122.6(4) . 7_656 ?
C130 N24 C132 104.4(6) . . ?
C132 N24 Pd3 132.4(5) . 7_656 ?
N1 C1 N2 111.1(4) . . ?
N1 C1 H1 124.4 . . ?
N2 C1 H1 124.4 . . ?
N1 C2 H2 125.8 . . ?
C3 C2 N1 108.4(4) . . ?
C3 C2 H2 125.8 . . ?
N2 C3 H3 126.2 . . ?
C2 C3 N2 107.6(5) . . ?
C2 C3 H3 126.2 . . ?
C6 C7 C8 120.0 . . ?
C6 C7 C10 121.2(2) . . ?
C8 C7 C10 118.6(2) . . ?
C7 C6 H6 120.0 . . ?
C7 C6 C5 120.0 . . ?
C5 C6 H6 120.0 . . ?
C6 C5 H5 120.0 . . ?
C4 C5 C6 120.0 . . ?
C4 C5 H5 120.0 . . ?
C5 C4 N2 120.8(2) . . ?
C5 C4 C9 120.0 . . ?
C9 C4 N2 119.1(2) . . ?
C4 C9 H9 120.0 . . ?
C8 C9 C4 120.0 . . ?
C8 C9 H9 120.0 . . ?
C7 C8 H8 120.0 . . ?
C9 C8 C7 120.0 . . ?
C9 C8 H8 120.0 . . ?
C11 C12 C13 120.0 . . ?
C11 C12 C16 121.9(3) . . ?
C13 C12 C16 117.8(3) . . ?
C12 C11 H11 120.0 . . ?
C10 C11 C12 120.0 . . ?
C10 C11 H11 120.0 . . ?
C11 C10 C7 120.7(3) . . ?
C11 C10 C15 120.0 . . ?
C15 C10 C7 119.2(3) . . ?
C10 C15 H15 120.0 . . ?
C14 C15 C10 120.0 . . ?
C14 C15 H15 120.0 . . ?
C15 C14 C13 120.0 . . ?
C15 C14 C25 119.8(3) . . ?
C13 C14 C25 120.2(3) . . ?
C12 C13 H13 120.0 . . ?
C14 C13 C12 120.0 . . ?
C14 C13 H13 120.0 . . ?
C20 C19 N3 119.9(3) . . ?
C20 C19 C18 120.0 . . ?
C18 C19 N3 120.0(3) . . ?
C19 C20 H20 120.0 . . ?
C19 C20 C21 120.0 . . ?
C21 C20 H20 120.0 . . ?
C20 C21 H21 120.0 . . ?
C16 C21 C20 120.0 . . ?
C16 C21 H21 120.0 . . ?
C21 C16 C12 119.6(3) . . ?
C21 C16 C17 120.0 . . ?
C17 C16 C12 120.4(3) . . ?
C16 C17 H17 120.0 . . ?
C18 C17 C16 120.0 . . ?
C18 C17 H17 120.0 . . ?
C19 C18 H18 120.0 . . ?
C17 C18 C19 120.0 . . ?
C17 C18 H18 120.0 . . ?
N3 C22 H22 124.1 . . ?
N4 C22 N3 111.8(5) . . ?
N4 C22 H22 124.1 . . ?
N3 C23 H23 126.6 . . ?
C24 C23 N3 106.8(5) . . ?
C24 C23 H23 126.6 . . ?
N4 C24 H24 125.2 . . ?
C23 C24 N4 109.7(5) . . ?
C23 C24 H24 125.2 . . ?
C26 C25 C14 120.7(3) . . ?
C26 C25 C30 120.0 . . ?
C30 C25 C14 119.1(3) . . ?
C25 C26 H26 120.0 . . ?
C25 C26 C27 120.0 . . ?
C27 C26 H26 120.0 . . ?
C26 C27 H27 120.0 . . ?
C28 C27 C26 120.0 . . ?
C28 C27 H27 120.0 . . ?
C27 C28 N5 120.4(3) . . ?
C27 C28 C29 120.0 . . ?
C29 C28 N5 119.5(3) . . ?
C28 C29 H29 120.0 . . ?
C28 C29 C30 120.0 . . ?
C30 C29 H29 120.0 . . ?
C25 C30 H30 120.0 . . ?
C29 C30 C25 120.0 . . ?
C29 C30 H30 120.0 . . ?
N5 C31 N6 110.7(5) . . ?
N5 C31 H31 124.6 . . ?
N6 C31 H31 124.6 . . ?
N5 C32 H32 127.6 . . ?
N5 C32 C33 104.8(6) . . ?
C33 C32 H32 127.6 . . ?
N6 C33 C32 109.9(6) . . ?
N6 C33 H33 125.1 . . ?
C32 C33 H33 125.1 . . ?
N7 C34 N8 111.0(3) . . ?
N7 C34 H34 124.5 . . ?
N8 C34 H34 124.5 . . ?
N7 C35 H35 125.2 . . ?
C36 C35 N7 109.7(3) . . ?
C36 C35 H35 125.2 . . ?
N8 C36 H36 126.6 . . ?
C35 C36 N8 106.9(3) . . ?
C35 C36 H36 126.6 . . ?
C42 C37 N8 121.2(2) . . ?
C42 C37 C38 120.0 . . ?
C38 C37 N8 118.8(2) . . ?
C37 C42 H42 120.0 . . ?
C37 C42 C41 120.0 . . ?
C41 C42 H42 120.0 . . ?
C42 C41 H41 120.0 . . ?
C42 C41 C40 120.0 . . ?
C40 C41 H41 120.0 . . ?
C41 C40 C43 121.46(19) . . ?
C39 C40 C41 120.0 . . ?
C39 C40 C43 118.54(19) . . ?
C40 C39 H39 120.0 . . ?
C40 C39 C38 120.0 . . ?
C38 C39 H39 120.0 . . ?
C37 C38 H38 120.0 . . ?
C39 C38 C37 120.0 . . ?
C39 C38 H38 120.0 . . ?
C48 C43 C40 120.71(18) . . ?
C48 C43 C44 120.0 . . ?
C44 C43 C40 119.09(19) . . ?
C43 C48 H48 120.0 . . ?
C43 C48 C47 120.0 . . ?
C47 C48 H48 120.0 . . ?
C48 C47 C58 118.9(2) . . ?
C46 C47 C48 120.0 . . ?
C46 C47 C58 120.7(2) . . ?
C47 C46 H46 120.0 . . ?
C47 C46 C45 120.0 . . ?
C45 C46 H46 120.0 . . ?
C46 C45 C49 121.01(18) . . ?
C44 C45 C46 120.0 . . ?
C44 C45 C49 118.94(18) . . ?
C43 C44 H44 120.0 . . ?
C45 C44 C43 120.0 . . ?
C45 C44 H44 120.0 . . ?
C50 C49 C45 119.93(17) . . ?
C50 C49 C54 120.0 . . ?
C54 C49 C45 119.99(17) . . ?
C49 C50 H50 120.0 . . ?
C49 C50 C51 120.0 . . ?
C51 C50 H50 120.0 . . ?
C50 C51 H51 120.0 . . ?
C52 C51 C50 120.0 . . ?
C52 C51 H51 120.0 . . ?
C51 C52 N9 119.9(2) . . ?
C51 C52 C53 120.0 . . ?
C53 C52 N9 120.0(2) . . ?
C52 C53 H53 120.0 . . ?
C54 C53 C52 120.0 . . ?
C54 C53 H53 120.0 . . ?
C49 C54 H54 120.0 . . ?
C53 C54 C49 120.0 . . ?
C53 C54 H54 120.0 . . ?
N9 C55 H55 126.5 . . ?
N9 C55 C56 106.9(4) . . ?
C56 C55 H55 126.5 . . ?
N10 C56 H56 126.2 . . ?
C55 C56 N10 107.6(4) . . ?
C55 C56 H56 126.2 . . ?
N9 C57 H57 124.9 . . ?
N10 C57 N9 110.2(4) . . ?
N10 C57 H57 124.9 . . ?
C63 C58 C47 119.3(2) . . ?
C63 C58 C59 120.0 . . ?
C59 C58 C47 120.6(2) . . ?
C58 C63 H63 120.0 . . ?
C58 C63 C62 120.0 . . ?
C62 C63 H63 120.0 . . ?
C63 C62 H62 120.0 . . ?
C61 C62 C63 120.0 . . ?
C61 C62 H62 120.0 . . ?
C62 C61 N11 118.1(3) . . ?
C62 C61 C60 120.0 . . ?
C60 C61 N11 121.9(3) . . ?
C61 C60 H60 120.0 . . ?
C59 C60 C61 120.0 . . ?
C59 C60 H60 120.0 . . ?
C58 C59 H59 120.0 . . ?
C60 C59 C58 120.0 . . ?
C60 C59 H59 120.0 . . ?
N11 C64 N12 113.3(6) . . ?
N11 C64 H64 123.4 . . ?
N12 C64 H64 123.4 . . ?
N12 C65 H65 125.3 . . ?
N12 C65 C66 109.5(6) . . ?
C66 C65 H65 125.3 . . ?
N11 C66 C65 105.2(7) . . ?
N11 C66 H66 127.4 . . ?
C65 C66 H66 127.4 . . ?
N13 C67 N14 110.7(3) . . ?
N13 C67 H67 124.6 . . ?
N14 C67 H67 124.6 . . ?
N13 C68 H68 125.2 . . ?
C69 C68 N13 109.6(3) . . ?
C69 C68 H68 125.2 . . ?
N14 C69 H69 127.0 . . ?
C68 C69 N14 106.1(4) . . ?
C68 C69 H69 127.0 . . ?
C72 C73 C74 120.0 . . ?
C72 C73 C76 121.64(19) . . ?
C74 C73 C76 118.36(19) . . ?
C73 C72 H72 120.0 . . ?
C73 C72 C71 120.0 . . ?
C71 C72 H72 120.0 . . ?
C72 C71 H71 120.0 . . ?
C70 C71 C72 120.0 . . ?
C70 C71 H71 120.0 . . ?
C71 C70 N14 121.2(2) . . ?
C75 C70 N14 118.8(2) . . ?
C75 C70 C71 120.0 . . ?
C70 C75 H75 120.0 . . ?
C70 C75 C74 120.0 . . ?
C74 C75 H75 120.0 . . ?
C73 C74 H74 120.0 . . ?
C75 C74 C73 120.0 . . ?
C75 C74 H74 120.0 . . ?
C76 C77 H77 120.0 . . ?
C76 C77 C78 120.0 . . ?
C78 C77 H77 120.0 . . ?
C77 C76 C73 120.6(2) . . ?
C77 C76 C81 120.0 . . ?
C81 C76 C73 119.3(2) . . ?
C76 C81 H81 120.0 . . ?
C76 C81 C80 120.0 . . ?
C80 C81 H81 120.0 . . ?
C81 C80 C91 119.57(18) . . ?
C79 C80 C81 120.0 . . ?
C79 C80 C91 120.40(18) . . ?
C80 C79 H79 120.0 . . ?
C80 C79 C78 120.0 . . ?
C78 C79 H79 120.0 . . ?
C77 C78 C82A 117.8(3) . . ?
C77 C78 C82B 122.0(3) . . ?
C79 C78 C77 120.0 . . ?
C79 C78 C82A 121.6(3) . . ?
C79 C78 C82B 117.9(3) . . ?
C83A C82A C78 121.8(4) . . ?
C83A C82A C87A 120.0 . . ?
C87A C82A C78 118.2(4) . . ?
C82A C83A H83A 120.0 . . ?
C84A C83A C82A 120.0 . . ?
C84A C83A H83A 120.0 . . ?
C83A C84A H84A 120.0 . . ?
C83A C84A C85A 120.0 . . ?
C85A C84A H84A 120.0 . . ?
C84A C85A N15 121.9(4) . . ?
C86A C85A N15 118.0(4) . . ?
C86A C85A C84A 120.0 . . ?
C85A C86A H86A 120.0 . . ?
C87A C86A C85A 120.0 . . ?
C87A C86A H86A 120.0 . . ?
C82A C87A H87A 120.0 . . ?
C86A C87A C82A 120.0 . . ?
C86A C87A H87A 120.0 . . ?
C87B C82B C78 118.5(5) . . ?
C87B C82B C83B 120.0 . . ?
C83B C82B C78 121.1(5) . . ?
C82B C87B H87B 120.0 . . ?
C82B C87B C86B 120.0 . . ?
C86B C87B H87B 120.0 . . ?
C87B C86B H86B 120.0 . . ?
C85B C86B C87B 120.0 . . ?
C85B C86B H86B 120.0 . . ?
N15 C85B C86B 117.6(6) . . ?
N15 C85B C84B 122.1(5) . . ?
C86B C85B C84B 120.0 . . ?
C85B C84B H84B 120.0 . . ?
C85B C84B C83B 120.0 . . ?
C83B C84B H84B 120.0 . . ?
C82B C83B H83B 120.0 . . ?
C84B C83B C82B 120.0 . . ?
C84B C83B H83B 120.0 . . ?
N15 C88 H88 128.0 . . ?
N15 C88 C89 104.0(7) . . ?
C89 C88 H88 128.0 . . ?
N16 C89 C88 110.4(6) . . ?
N16 C89 H89 124.8 . . ?
C88 C89 H89 124.8 . . ?
N15 C90 H90 124.4 . . ?
N16 C90 N15 111.2(7) . . ?
N16 C90 H90 124.4 . . ?
C96 C91 C80 119.92(18) . . ?
C96 C91 C92 120.0 . . ?
C92 C91 C80 119.95(18) . . ?
C91 C96 H96 120.0 . . ?
C95 C96 C91 120.0 . . ?
C95 C96 H96 120.0 . . ?
C96 C95 H95 120.0 . . ?
C94 C95 C96 120.0 . . ?
C94 C95 H95 120.0 . . ?
C95 C94 N17 120.8(2) . . ?
C95 C94 C93 120.0 . . ?
C93 C94 N17 119.0(2) . . ?
C94 C93 H93 120.0 . . ?
C94 C93 C92 120.0 . . ?
C92 C93 H93 120.0 . . ?
C91 C92 H92 120.0 . . ?
C93 C92 C91 120.0 . . ?
C93 C92 H92 120.0 . . ?
N17 C97 N18 112.3(4) . . ?
N17 C97 H97 123.9 . . ?
N18 C97 H97 123.9 . . ?
N18 C98 H98 126.1 . . ?
C99 C98 N18 107.9(4) . . ?
C99 C98 H98 126.1 . . ?
N17 C99 H99 126.3 . . ?
C98 C99 N17 107.5(4) . . ?
C98 C99 H99 126.3 . . ?
N19 C100 N20 111.3(5) . . ?
N19 C100 H100 124.3 . . ?
N20 C100 H100 124.3 . . ?
N19 C101 H101 125.1 . . ?
N19 C101 C102 109.9(6) . . ?
C102 C101 H101 125.1 . . ?
N20 C102 H102 126.7 . . ?
C101 C102 N20 106.7(6) . . ?
C101 C102 H102 126.7 . . ?
C107 C106 C105 120.0 . . ?
C107 C106 C109 110.7(5) . . ?
C105 C106 C109 129.2(5) . . ?
C106 C107 H107 120.0 . . ?
C108 C107 C106 120.0 . . ?
C108 C107 H107 120.0 . . ?
C107 C108 H108 120.0 . . ?
C103 C108 C107 120.0 . . ?
C103 C108 H108 120.0 . . ?
C108 C103 N20 119.6(5) . . ?
C104 C103 N20 120.2(5) . . ?
C104 C103 C108 120.0 . . ?
C103 C104 H104 120.0 . . ?
C103 C104 C105 120.0 . . ?
C105 C104 H104 120.0 . . ?
C106 C105 H105 120.0 . . ?
C104 C105 C106 120.0 . . ?
C104 C105 H105 120.0 . . ?
C112 C113 C114 120.0 . . ?
C112 C113 C124 122.2(3) . . ?
C112 C113 C224 111.7(4) . . ?
C114 C113 C124 117.4(3) . . ?
C114 C113 C224 126.0(4) . . ?
C113 C112 H112 120.0 . . ?
C111 C112 C113 120.0 . . ?
C111 C112 H112 120.0 . . ?
C112 C111 C115 119.6(3) . . ?
C110 C111 C112 120.0 . . ?
C110 C111 C115 120.4(3) . . ?
C111 C110 H110 120.0 . . ?
C111 C110 C109 120.0 . . ?
C109 C110 H110 120.0 . . ?
C110 C109 C106 125.3(4) . . ?
C110 C109 C114 120.0 . . ?
C110 C109 C206 116.9(5) . . ?
C114 C109 C106 112.7(4) . . ?
C114 C109 C206 123.1(5) . . ?
C113 C114 H114 120.0 . . ?
C109 C114 C113 120.0 . . ?
C109 C114 H114 120.0 . . ?
N21 C118 C117 121.2(3) . . ?
N21 C118 C119 118.5(3) . . ?
C117 C118 C119 120.0 . . ?
C118 C117 H117 120.0 . . ?
C118 C117 C116 120.0 . . ?
C116 C117 H117 120.0 . . ?
C117 C116 H116 120.0 . . ?
C115 C116 C117 120.0 . . ?
C115 C116 H116 120.0 . . ?
C116 C115 C111 120.2(3) . . ?
C116 C115 C120 120.0 . . ?
C120 C115 C111 119.6(3) . . ?
C115 C120 H120 120.0 . . ?
C119 C120 C115 120.0 . . ?
C119 C120 H120 120.0 . . ?
C118 C119 H119 120.0 . . ?
C120 C119 C118 120.0 . . ?
C120 C119 H119 120.0 . . ?
N21 C121 H121 127.8 . . ?
C122 C121 N21 104.3(5) . . ?
C122 C121 H121 127.8 . . ?
N22 C122 C121 109.5(4) . . ?
N22 C122 H122 125.2 . . ?
C121 C122 H122 125.2 . . ?
N21 C123 H123 124.5 . . ?
N22 C123 N21 111.1(4) . . ?
N22 C123 H123 124.5 . . ?
C128 C127 N23 115.4(5) . . ?
C128 C127 C126 120.0 . . ?
C126 C127 N23 124.5(5) . . ?
C127 C128 H128 120.0 . . ?
C127 C128 C129 120.0 . . ?
C129 C128 H128 120.0 . . ?
C128 C129 H129 120.0 . . ?
C124 C129 C128 120.0 . . ?
C124 C129 H129 120.0 . . ?
C129 C124 C113 111.1(5) . . ?
C129 C124 C125 120.0 . . ?
C125 C124 C113 128.2(5) . . ?
C124 C125 H125 120.0 . . ?
C126 C125 C124 120.0 . . ?
C126 C125 H125 120.0 . . ?
C127 C126 H126 120.0 . . ?
C125 C126 C127 120.0 . . ?
C125 C126 H126 120.0 . . ?
N23 C130 H130 123.9 . . ?
N24 C130 N23 112.3(5) . . ?
N24 C130 H130 123.9 . . ?
N23 C131 H131 129.2 . . ?
N23 C131 C132 101.7(7) . . ?
C132 C131 H131 129.2 . . ?
N24 C132 C131 111.1(6) . . ?
N24 C132 H132 124.5 . . ?
C131 C132 H132 124.5 . . ?
C204 C203 N20 120.9(7) . . ?
C204 C203 C208 120.0 . . ?
C208 C203 N20 118.7(7) . . ?
C203 C204 H204 120.0 . . ?
C205 C204 C203 120.0 . . ?
C205 C204 H204 120.0 . . ?
C204 C205 H205 120.0 . . ?
C206 C205 C204 120.0 . . ?
C206 C205 H205 120.0 . . ?
C205 C206 C109 122.1(6) . . ?
C207 C206 C109 116.9(6) . . ?
C207 C206 C205 120.0 . . ?
C206 C207 H207 120.0 . . ?
C206 C207 C208 120.0 . . ?
C208 C207 H207 120.0 . . ?
C203 C208 H208 120.0 . . ?
C207 C208 C203 120.0 . . ?
C207 C208 H208 120.0 . . ?
C225 C224 C113 122.7(5) . . ?
C225 C224 C229 120.0 . . ?
C229 C224 C113 115.6(6) . . ?
C224 C225 H225 120.0 . . ?
C224 C225 C226 120.0 . . ?
C226 C225 H225 120.0 . . ?
C225 C226 H226 120.0 . . ?
C227 C226 C225 120.0 . . ?
C227 C226 H226 120.0 . . ?
N23 C227 C226 112.8(6) . . ?
N23 C227 C228 124.2(6) . . ?
C226 C227 C228 120.0 . . ?
C227 C228 H228 120.0 . . ?
C229 C228 C227 120.0 . . ?
C229 C228 H228 120.0 . . ?
C224 C229 H229 120.0 . . ?
C228 C229 C224 120.0 . . ?
C228 C229 H229 120.0 . . ?
F2 B1 F1 107.7(9) . . ?
F2 B1 F3 109.1(9) . . ?
F2 B1 F4 112.1(9) . . ?
F3 B1 F1 108.9(9) . . ?
F4 B1 F1 107.7(9) . . ?
F4 B1 F3 111.2(9) . . ?
F5 B2 F6 122.1(8) . . ?
F5 B2 F7 90.4(7) . . ?
F5 B2 F8 112.2(7) . . ?
F6 B2 F7 98.9(7) . . ?
F8 B2 F6 114.0(7) . . ?
F8 B2 F7 116.0(9) . . ?
F10 B3 F9 99.0(7) . . ?
F11 B3 F9 111.4(7) . . ?
F11 B3 F10 117.1(7) . . ?
F11 B3 F28 112.7(6) . . ?
F28 B3 F9 110.2(6) . . ?
F28 B3 F10 105.6(6) . . ?
F12 B4 F14 117.5(12) . . ?
F13 B4 F12 105.9(12) . . ?
F13 B4 F14 102.4(11) . . ?
F13 B4 F15 123.8(14) . . ?
F15 B4 F12 98.0(11) . . ?
F15 B4 F14 110.2(11) . . ?
F17 B5 F16 101.9(12) . . ?
F17 B5 F18 114.3(13) . . ?
F18 B5 F16 115.5(14) . . ?
F19 B5 F16 115.1(13) . . ?
F19 B5 F17 108.3(12) . . ?
F19 B5 F18 102.0(10) . . ?
F20 B6 F21 102.6(5) . . ?
F22 B6 F20 119.0(6) . . ?
F22 B6 F21 100.4(5) . . ?
F23 B6 F20 110.3(5) . . ?
F23 B6 F21 108.5(6) . . ?
F23 B6 F22 114.4(5) . . ?
F25 B7 F24 101.4(10) . . ?
F26 B7 F24 110.4(12) . . ?
F26 B7 F25 109.1(10) . . ?
F27 B7 F24 111.5(11) . . ?
F27 B7 F25 115.1(10) . . ?
F27 B7 F26 109.2(10) . . ?
C134 O2 C135 111.1(10) . . ?
H13A C133 H13B 109.5 . . ?
H13A C133 H13C 109.5 . . ?
H13B C133 H13C 109.5 . . ?
C134 C133 H13A 109.5 . . ?
C134 C133 H13B 109.5 . . ?
C134 C133 H13C 109.5 . . ?
O1 C134 O2 111.1(13) . . ?
O1 C134 C133 140.1(15) . . ?
O2 C134 C133 108.2(11) . . ?
O2 C135 H13D 111.1 . . ?
O2 C135 H13E 111.1 . . ?
O2 C135 C136 103.4(11) . . ?
H13D C135 H13E 109.0 . . ?
C136 C135 H13D 111.1 . . ?
C136 C135 H13E 111.1 . . ?
C135 C136 H13F 109.5 . . ?
C135 C136 H13G 109.5 . . ?
C135 C136 H13H 109.5 . . ?
H13F C136 H13G 109.5 . . ?
H13F C136 H13H 109.5 . . ?
H13G C136 H13H 109.5 . . ?
N25 C137 C138 177.0(9) . . ?
C137 C138 H13I 109.5 . . ?
C137 C138 H13J 109.5 . . ?
C137 C138 H13K 109.5 . . ?
H13I C138 H13J 109.5 . . ?
H13I C138 H13K 109.5 . . ?
H13J C138 H13K 109.5 . . ?
N26 C139 C140 176.4(10) . . ?
C139 C140 H14A 109.5 . . ?
C139 C140 H14B 109.5 . . ?
C139 C140 H14C 109.5 . . ?
H14A C140 H14B 109.5 . . ?
H14A C140 H14C 109.5 . . ?
H14B C140 H14C 109.5 . . ?
N27 C141 C142 167.5(16) . . ?
C141 C142 H14D 109.5 . . ?
C141 C142 H14E 109.5 . . ?
C141 C142 H14F 109.5 . . ?
H14D C142 H14E 109.5 . . ?
H14D C142 H14F 109.5 . . ?
H14E C142 H14F 109.5 . . ?

loop_
_geom_bond_atom_site_label_1
_geom_bond_atom_site_label_2
_geom_bond_distance
_geom_bond_site_symmetry_2
_geom_bond_publ_flag
Pd1 N1 2.011(4) . ?
Pd1 N7 2.003(3) . ?
Pd1 N13 2.007(3) . ?
Pd1 N22 2.005(4) 7_656 ?
Pd2 N4 2.025(4) . ?
Pd2 N10 1.996(4) . ?
Pd2 N18 1.996(4) 7_656 ?
Pd2 N19 2.006(4) . ?
Pd3 N6 1.998(5) 7_656 ?
Pd3 N12 2.025(5) . ?
Pd3 N16 1.991(6) 7_656 ?
Pd3 N24 2.009(6) 7_656 ?
N1 C1 1.311(6) . ?
N1 C2 1.375(6) . ?
N2 C1 1.342(6) . ?
N2 C3 1.361(6) . ?
N2 C4 1.410(5) . ?
N3 C19 1.402(5) . ?
N3 C22 1.337(7) . ?
N3 C23 1.376(7) . ?
N4 C22 1.291(7) . ?
N4 C24 1.347(7) . ?
N5 C28 1.412(6) . ?
N5 C31 1.313(8) . ?
N5 C32 1.369(7) . ?
N6 C31 1.346(8) . ?
N6 C33 1.365(7) . ?
N7 C34 1.324(5) . ?
N7 C35 1.385(5) . ?
N8 C34 1.327(5) . ?
N8 C36 1.383(5) . ?
N8 C37 1.420(3) . ?
N9 C52 1.420(4) . ?
N9 C55 1.355(5) . ?
N9 C57 1.341(6) . ?
N10 C56 1.380(6) . ?
N10 C57 1.326(6) . ?
N11 C61 1.420(5) . ?
N11 C64 1.311(8) . ?
N11 C66 1.320(9) . ?
N12 C64 1.314(7) . ?
N12 C65 1.296(10) . ?
N13 C67 1.312(5) . ?
N13 C68 1.371(5) . ?
N14 C67 1.340(5) . ?
N14 C69 1.373(5) . ?
N14 C70 1.417(4) . ?
N15 C85A 1.482(6) . ?
N15 C85B 1.367(7) . ?
N15 C88 1.363(9) . ?
N15 C90 1.333(9) . ?
N16 C89 1.321(10) . ?
N16 C90 1.307(7) . ?
N17 C94 1.407(4) . ?
N17 C97 1.316(6) . ?
N17 C99 1.384(6) . ?
N18 C97 1.322(6) . ?
N18 C98 1.383(6) . ?
N19 C100 1.304(6) . ?
N19 C101 1.334(7) . ?
N20 C100 1.335(7) . ?
N20 C102 1.347(8) . ?
N20 C103 1.467(5) . ?
N20 C203 1.393(6) . ?
N21 C118 1.389(5) . ?
N21 C121 1.397(6) . ?
N21 C123 1.338(7) . ?
N22 C122 1.356(6) . ?
N22 C123 1.320(6) . ?
N23 C127 1.435(7) . ?
N23 C130 1.376(9) . ?
N23 C131 1.363(8) . ?
N23 C227 1.336(7) . ?
N24 C130 1.341(8) . ?
N24 C132 1.375(9) . ?
C1 H1 0.9500 . ?
C2 H2 0.9500 . ?
C2 C3 1.342(7) . ?
C3 H3 0.9500 . ?
C7 C6 1.3900 . ?
C7 C8 1.3900 . ?
C7 C10 1.501(3) . ?
C6 H6 0.9500 . ?
C6 C5 1.3900 . ?
C5 H5 0.9500 . ?
C5 C4 1.3900 . ?
C4 C9 1.3900 . ?
C9 H9 0.9500 . ?
C9 C8 1.3900 . ?
C8 H8 0.9500 . ?
C12 C11 1.3900 . ?
C12 C13 1.3900 . ?
C12 C16 1.514(4) . ?
C11 H11 0.9500 . ?
C11 C10 1.3900 . ?
C10 C15 1.3900 . ?
C15 H15 0.9500 . ?
C15 C14 1.3900 . ?
C14 C13 1.3900 . ?
C14 C25 1.501(4) . ?
C13 H13 0.9500 . ?
C19 C20 1.3900 . ?
C19 C18 1.3900 . ?
C20 H20 0.9500 . ?
C20 C21 1.3900 . ?
C21 H21 0.9500 . ?
C21 C16 1.3900 . ?
C16 C17 1.3900 . ?
C17 H17 0.9500 . ?
C17 C18 1.3900 . ?
C18 H18 0.9500 . ?
C22 H22 0.9500 . ?
C23 H23 0.9500 . ?
C23 C24 1.325(8) . ?
C24 H24 0.9500 . ?
C25 C26 1.3900 . ?
C25 C30 1.3900 . ?
C26 H26 0.9500 . ?
C26 C27 1.3900 . ?
C27 H27 0.9500 . ?
C27 C28 1.3900 . ?
C28 C29 1.3900 . ?
C29 H29 0.9500 . ?
C29 C30 1.3900 . ?
C30 H30 0.9500 . ?
C31 H31 0.9500 . ?
C32 H32 0.9500 . ?
C32 C33 1.372(10) . ?
C33 H33 0.9500 . ?
C34 H34 0.9500 . ?
C35 H35 0.9500 . ?
C35 C36 1.316(6) . ?
C36 H36 0.9500 . ?
C37 C42 1.3900 . ?
C37 C38 1.3900 . ?
C42 H42 0.9500 . ?
C42 C41 1.3900 . ?
C41 H41 0.9500 . ?
C41 C40 1.3900 . ?
C40 C39 1.3900 . ?
C40 C43 1.495(2) . ?
C39 H39 0.9500 . ?
C39 C38 1.3900 . ?
C38 H38 0.9500 . ?
C43 C48 1.3900 . ?
C43 C44 1.3900 . ?
C48 H48 0.9500 . ?
C48 C47 1.3900 . ?
C47 C46 1.3900 . ?
C47 C58 1.490(3) . ?
C46 H46 0.9500 . ?
C46 C45 1.3900 . ?
C45 C44 1.3900 . ?
C45 C49 1.498(2) . ?
C44 H44 0.9500 . ?
C49 C50 1.3900 . ?
C49 C54 1.3900 . ?
C50 H50 0.9500 . ?
C50 C51 1.3900 . ?
C51 H51 0.9500 . ?
C51 C52 1.3900 . ?
C52 C53 1.3900 . ?
C53 H53 0.9500 . ?
C53 C54 1.3900 . ?
C54 H54 0.9500 . ?
C55 H55 0.9500 . ?
C55 C56 1.377(7) . ?
C56 H56 0.9500 . ?
C57 H57 0.9500 . ?
C58 C63 1.3900 . ?
C58 C59 1.3900 . ?
C63 H63 0.9500 . ?
C63 C62 1.3900 . ?
C62 H62 0.9500 . ?
C62 C61 1.3900 . ?
C61 C60 1.3900 . ?
C60 H60 0.9500 . ?
C60 C59 1.3900 . ?
C59 H59 0.9500 . ?
C64 H64 0.9500 . ?
C65 H65 0.9500 . ?
C65 C66 1.414(10) . ?
C66 H66 0.9500 . ?
C67 H67 0.9500 . ?
C68 H68 0.9500 . ?
C68 C69 1.341(6) . ?
C69 H69 0.9500 . ?
C73 C72 1.3900 . ?
C73 C74 1.3900 . ?
C73 C76 1.487(2) . ?
C72 H72 0.9500 . ?
C72 C71 1.3900 . ?
C71 H71 0.9500 . ?
C71 C70 1.3900 . ?
C70 C75 1.3900 . ?
C75 H75 0.9500 . ?
C75 C74 1.3900 . ?
C74 H74 0.9500 . ?
C77 H77 0.9500 . ?
C77 C76 1.3900 . ?
C77 C78 1.3900 . ?
C76 C81 1.3900 . ?
C81 H81 0.9500 . ?
C81 C80 1.3900 . ?
C80 C79 1.3900 . ?
C80 C91 1.501(3) . ?
C79 H79 0.9500 . ?
C79 C78 1.3900 . ?
C78 C82A 1.442(4) . ?
C78 C82B 1.573(5) . ?
C82A C83A 1.3900 . ?
C82A C87A 1.3900 . ?
C83A H83A 0.9500 . ?
C83A C84A 1.3900 . ?
C84A H84A 0.9500 . ?
C84A C85A 1.3900 . ?
C85A C86A 1.3900 . ?
C86A H86A 0.9500 . ?
C86A C87A 1.3900 . ?
C87A H87A 0.9500 . ?
C82B C87B 1.3900 . ?
C82B C83B 1.3900 . ?
C87B H87B 0.9500 . ?
C87B C86B 1.3900 . ?
C86B H86B 0.9500 . ?
C86B C85B 1.3900 . ?
C85B C84B 1.3900 . ?
C84B H84B 0.9500 . ?
C84B C83B 1.3900 . ?
C83B H83B 0.9500 . ?
C88 H88 0.9500 . ?
C88 C89 1.387(9) . ?
C89 H89 0.9500 . ?
C90 H90 0.9500 . ?
C91 C96 1.3900 . ?
C91 C92 1.3900 . ?
C96 H96 0.9500 . ?
C96 C95 1.3900 . ?
C95 H95 0.9500 . ?
C95 C94 1.3900 . ?
C94 C93 1.3900 . ?
C93 H93 0.9500 . ?
C93 C92 1.3900 . ?
C92 H92 0.9500 . ?
C97 H97 0.9500 . ?
C98 H98 0.9500 . ?
C98 C99 1.350(8) . ?
C99 H99 0.9500 . ?
C100 H100 0.9500 . ?
C101 H101 0.9500 . ?
C101 C102 1.340(8) . ?
C102 H102 0.9500 . ?
C106 C107 1.3900 . ?
C106 C105 1.3900 . ?
C106 C109 1.452(4) . ?
C107 H107 0.9500 . ?
C107 C108 1.3900 . ?
C108 H108 0.9500 . ?
C108 C103 1.3900 . ?
C103 C104 1.3900 . ?
C104 H104 0.9500 . ?
C104 C105 1.3900 . ?
C105 H105 0.9500 . ?
C113 C112 1.3900 . ?
C113 C114 1.3900 . ?
C113 C124 1.461(4) . ?
C113 C224 1.633(7) . ?
C112 H112 0.9500 . ?
C112 C111 1.3900 . ?
C111 C110 1.3900 . ?
C111 C115 1.505(4) . ?
C110 H110 0.9500 . ?
C110 C109 1.3900 . ?
C109 C114 1.3900 . ?
C109 C206 1.542(5) . ?
C114 H114 0.9500 . ?
C118 C117 1.3900 . ?
C118 C119 1.3900 . ?
C117 H117 0.9500 . ?
C117 C116 1.3900 . ?
C116 H116 0.9500 . ?
C116 C115 1.3900 . ?
C115 C120 1.3900 . ?
C120 H120 0.9500 . ?
C120 C119 1.3900 . ?
C119 H119 0.9500 . ?
C121 H121 0.9500 . ?
C121 C122 1.392(8) . ?
C122 H122 0.9500 . ?
C123 H123 0.9500 . ?
C127 C128 1.3900 . ?
C127 C126 1.3900 . ?
C128 H128 0.9500 . ?
C128 C129 1.3900 . ?
C129 H129 0.9500 . ?
C129 C124 1.3900 . ?
C124 C125 1.3900 . ?
C125 H125 0.9500 . ?
C125 C126 1.3900 . ?
C126 H126 0.9500 . ?
C130 H130 0.9500 . ?
C131 H131 0.9500 . ?
C131 C132 1.484(11) . ?
C132 H132 0.9500 . ?
C203 C204 1.3900 . ?
C203 C208 1.3900 . ?
C204 H204 0.9500 . ?
C204 C205 1.3900 . ?
C205 H205 0.9500 . ?
C205 C206 1.3900 . ?
C206 C207 1.3900 . ?
C207 H207 0.9500 . ?
C207 C208 1.3900 . ?
C208 H208 0.9500 . ?
C224 C225 1.3900 . ?
C224 C229 1.3900 . ?
C225 H225 0.9500 . ?
C225 C226 1.3900 . ?
C226 H226 0.9500 . ?
C226 C227 1.3900 . ?
C227 C228 1.3900 . ?
C228 H228 0.9500 . ?
C228 C229 1.3900 . ?
C229 H229 0.9500 . ?
F1 B1 1.366(10) . ?
F2 B1 1.336(10) . ?
F3 B1 1.354(10) . ?
F4 B1 1.346(10) . ?
F5 B2 1.308(8) . ?
F6 B2 1.323(8) . ?
F7 B2 1.428(10) . ?
F8 B2 1.315(8) . ?
F9 B3 1.372(8) . ?
F10 B3 1.350(8) . ?
F11 B3 1.339(8) . ?
F28 B3 1.344(7) . ?
F12 B4 1.391(11) . ?
F13 B4 1.378(11) . ?
F14 B4 1.412(11) . ?
F15 B4 1.381(11) . ?
F16 B5 1.389(11) . ?
F17 B5 1.375(12) . ?
F18 B5 1.379(12) . ?
F19 B5 1.373(11) . ?
F20 B6 1.344(7) . ?
F21 B6 1.398(8) . ?
F22 B6 1.342(7) . ?
F23 B6 1.317(6) . ?
F24 B7 1.414(11) . ?
F25 B7 1.380(11) . ?
F26 B7 1.358(11) . ?
F27 B7 1.356(10) . ?
O1 C134 1.194(12) . ?
O2 C134 1.388(13) . ?
O2 C135 1.424(12) . ?
C133 H13A 0.9800 . ?
C133 H13B 0.9800 . ?
C133 H13C 0.9800 . ?
C133 C134 1.486(13) . ?
C135 H13D 0.9900 . ?
C135 H13E 0.9900 . ?
C135 C136 1.535(13) . ?
C136 H13F 0.9800 . ?
C136 H13G 0.9800 . ?
C136 H13H 0.9800 . ?
N25 C137 1.097(7) . ?
C137 C138 1.459(9) . ?
C138 H13I 0.9800 . ?
C138 H13J 0.9800 . ?
C138 H13K 0.9800 . ?
N26 C139 1.089(8) . ?
C139 C140 1.423(9) . ?
C140 H14A 0.9800 . ?
C140 H14B 0.9800 . ?
C140 H14C 0.9800 . ?
N27 C141 1.204(12) . ?
C141 C142 1.546(14) . ?
C142 H14D 0.9800 . ?
C142 H14E 0.9800 . ?
C142 H14F 0.9800 . ?

loop_
_geom_torsion_atom_site_label_1
_geom_torsion_atom_site_label_2
_geom_torsion_atom_site_label_3
_geom_torsion_atom_site_label_4
_geom_torsion
_geom_torsion_site_symmetry_1
_geom_torsion_site_symmetry_2
_geom_torsion_site_symmetry_3
_geom_torsion_site_symmetry_4
_geom_torsion_publ_flag
Pd1 N1 C1 N2 177.2(3) . . . . ?
Pd1 N1 C2 C3 -176.2(3) . . . . ?
Pd1 N7 C34 N8 -174.5(3) . . . . ?
Pd1 N7 C35 C36 173.2(4) . . . . ?
Pd1 N13 C67 N14 -178.8(3) . . . . ?
Pd1 N13 C68 C69 177.5(4) . . . . ?
Pd1 N22 C122 C121 177.7(3) 7_656 . . . ?
Pd1 N22 C123 N21 -178.0(3) 7_656 . . . ?
Pd2 N4 C22 N3 175.3(4) . . . . ?
Pd2 N4 C24 C23 -174.5(4) . . . . ?
Pd2 N10 C56 C55 176.6(4) . . . . ?
Pd2 N10 C57 N9 -176.7(3) . . . . ?
Pd2 N18 C97 N17 -176.0(3) 7_656 . . . ?
Pd2 N18 C98 C99 174.3(4) 7_656 . . . ?
Pd2 N19 C100 N20 -174.1(4) . . . . ?
Pd2 N19 C101 C102 172.9(5) . . . . ?
Pd3 N6 C31 N5 176.2(4) 7_656 . . . ?
Pd3 N6 C33 C32 -173.2(6) 7_656 . . . ?
Pd3 N12 C64 N11 179.2(4) . . . . ?
Pd3 N12 C65 C66 176.2(5) . . . . ?
Pd3 N16 C89 C88 175.7(4) 7_656 . . . ?
Pd3 N16 C90 N15 -177.3(4) 7_656 . . . ?
Pd3 N24 C130 N23 -177.4(4) 7_656 . . . ?
Pd3 N24 C132 C131 172.4(5) 7_656 . . . ?
N1 C2 C3 N2 0.0(5) . . . . ?
N2 C4 C9 C8 -176.0(4) . . . . ?
N3 C19 C20 C21 -175.8(5) . . . . ?
N3 C19 C18 C17 175.8(5) . . . . ?
N3 C23 C24 N4 1.4(8) . . . . ?
N5 C28 C29 C30 175.3(4) . . . . ?
N5 C32 C33 N6 -3.5(9) . . . . ?
N7 C35 C36 N8 1.1(6) . . . . ?
N8 C37 C42 C41 179.9(3) . . . . ?
N8 C37 C38 C39 -179.9(3) . . . . ?
N9 C52 C53 C54 176.4(3) . . . . ?
N9 C55 C56 N10 -1.2(6) . . . . ?
N11 C61 C60 C59 177.3(4) . . . . ?
N12 C65 C66 N11 3.4(10) . . . . ?
N13 C68 C69 N14 2.7(6) . . . . ?
N14 C70 C75 C74 179.9(3) . . . . ?
N15 C85A C86A C87A 178.9(6) . . . . ?
N15 C85B C84B C83B -173.6(11) . . . . ?
N15 C88 C89 N16 1.6(7) . . . . ?
N17 C94 C93 C92 -175.3(3) . . . . ?
N18 C98 C99 N17 0.7(7) . . . . ?
N19 C101 C102 N20 -0.3(9) . . . . ?
N20 C103 C104 C105 -175.2(7) . . . . ?
N20 C203 C204 C205 -172.6(10) . . . . ?
N20 C203 C208 C207 172.8(10) . . . . ?
N21 C118 C117 C116 -174.2(4) . . . . ?
N21 C118 C119 C120 174.3(4) . . . . ?
N21 C121 C122 N22 1.1(5) . . . . ?
N23 C127 C128 C129 -175.7(6) . . . . ?
N23 C127 C126 C125 175.3(6) . . . . ?
N23 C131 C132 N24 3.2(9) . . . . ?
N23 C227 C228 C229 159.1(10) . . . . ?
C1 N1 C2 C3 -1.0(5) . . . . ?
C1 N2 C3 C2 0.9(5) . . . . ?
C1 N2 C4 C5 -127.6(4) . . . . ?
C1 N2 C4 C9 48.3(5) . . . . ?
C2 N1 C1 N2 1.6(5) . . . . ?
C3 N2 C1 N1 -1.6(5) . . . . ?
C3 N2 C4 C5 54.3(6) . . . . ?
C3 N2 C4 C9 -129.7(4) . . . . ?
C7 C6 C5 C4 0.0 . . . . ?
C7 C10 C15 C14 -176.3(3) . . . . ?
C6 C7 C8 C9 0.0 . . . . ?
C6 C7 C10 C11 42.2(4) . . . . ?
C6 C7 C10 C15 -141.6(2) . . . . ?
C6 C5 C4 N2 175.9(4) . . . . ?
C6 C5 C4 C9 0.0 . . . . ?
C5 C4 C9 C8 0.0 . . . . ?
C4 N2 C1 N1 -180.0(4) . . . . ?
C4 N2 C3 C2 179.2(4) . . . . ?
C4 C9 C8 C7 0.0 . . . . ?
C8 C7 C6 C5 0.0 . . . . ?
C8 C7 C10 C11 -133.0(3) . . . . ?
C8 C7 C10 C15 43.3(4) . . . . ?
C12 C11 C10 C7 176.2(4) . . . . ?
C12 C11 C10 C15 0.0 . . . . ?
C12 C16 C17 C18 -177.5(4) . . . . ?
C11 C12 C13 C14 0.0 . . . . ?
C11 C12 C16 C21 -38.0(4) . . . . ?
C11 C12 C16 C17 139.5(3) . . . . ?
C11 C10 C15 C14 0.0 . . . . ?
C10 C7 C6 C5 -175.1(4) . . . . ?
C10 C7 C8 C9 175.2(3) . . . . ?
C10 C15 C14 C13 0.0 . . . . ?
C10 C15 C14 C25 177.1(4) . . . . ?
C15 C14 C13 C12 0.0 . . . . ?
C15 C14 C25 C26 143.8(3) . . . . ?
C15 C14 C25 C30 -40.5(4) . . . . ?
C14 C25 C26 C27 175.6(4) . . . . ?
C14 C25 C30 C29 -175.7(4) . . . . ?
C13 C12 C11 C10 0.0 . . . . ?
C13 C12 C16 C21 148.1(3) . . . . ?
C13 C12 C16 C17 -34.4(4) . . . . ?
C13 C14 C25 C26 -39.1(4) . . . . ?
C13 C14 C25 C30 136.6(3) . . . . ?
C19 N3 C22 N4 -179.5(5) . . . . ?
C19 N3 C23 C24 178.0(6) . . . . ?
C19 C20 C21 C16 0.0 . . . . ?
C20 C19 C18 C17 0.0 . . . . ?
C20 C21 C16 C12 177.5(4) . . . . ?
C20 C21 C16 C17 0.0 . . . . ?
C21 C16 C17 C18 0.0 . . . . ?
C16 C12 C11 C10 -173.7(4) . . . . ?
C16 C12 C13 C14 174.0(4) . . . . ?
C16 C17 C18 C19 0.0 . . . . ?
C18 C19 C20 C21 0.0 . . . . ?
C22 N3 C19 C20 133.8(5) . . . . ?
C22 N3 C19 C18 -41.9(7) . . . . ?
C22 N3 C23 C24 -0.1(7) . . . . ?
C22 N4 C24 C23 -2.1(7) . . . . ?
C23 N3 C19 C20 -44.0(7) . . . . ?
C23 N3 C19 C18 140.2(6) . . . . ?
C23 N3 C22 N4 -1.3(7) . . . . ?
C24 N4 C22 N3 2.1(7) . . . . ?
C25 C14 C13 C12 -177.1(4) . . . . ?
C25 C26 C27 C28 0.0 . . . . ?
C26 C25 C30 C29 0.0 . . . . ?
C26 C27 C28 N5 -175.2(5) . . . . ?
C26 C27 C28 C29 0.0 . . . . ?
C27 C28 C29 C30 0.0 . . . . ?
C28 N5 C31 N6 179.6(5) . . . . ?
C28 N5 C32 C33 -178.9(6) . . . . ?
C28 C29 C30 C25 0.0 . . . . ?
C30 C25 C26 C27 0.0 . . . . ?
C31 N5 C28 C27 137.9(5) . . . . ?
C31 N5 C28 C29 -37.4(7) . . . . ?
C31 N5 C32 C33 4.0(9) . . . . ?
C31 N6 C33 C32 1.7(9) . . . . ?
C32 N5 C28 C27 -38.8(8) . . . . ?
C32 N5 C28 C29 146.0(6) . . . . ?
C32 N5 C31 N6 -3.2(8) . . . . ?
C33 N6 C31 N5 0.9(8) . . . . ?
C34 N7 C35 C36 -1.0(6) . . . . ?
C34 N8 C36 C35 -0.8(5) . . . . ?
C34 N8 C37 C42 -145.0(4) . . . . ?
C34 N8 C37 C38 34.9(5) . . . . ?
C35 N7 C34 N8 0.4(5) . . . . ?
C36 N8 C34 N7 0.3(5) . . . . ?
C36 N8 C37 C42 34.3(5) . . . . ?
C36 N8 C37 C38 -145.8(4) . . . . ?
C37 N8 C34 N7 179.7(4) . . . . ?
C37 N8 C36 C35 179.7(4) . . . . ?
C37 C42 C41 C40 0.0 . . . . ?
C42 C37 C38 C39 0.0 . . . . ?
C42 C41 C40 C39 0.0 . . . . ?
C42 C41 C40 C43 -179.5(3) . . . . ?
C41 C40 C39 C38 0.0 . . . . ?
C41 C40 C43 C48 49.4(3) . . . . ?
C41 C40 C43 C44 -135.82(18) . . . . ?
C40 C39 C38 C37 0.0 . . . . ?
C40 C43 C48 C47 174.7(3) . . . . ?
C40 C43 C44 C45 -174.8(2) . . . . ?
C39 C40 C43 C48 -130.10(18) . . . . ?
C39 C40 C43 C44 44.7(3) . . . . ?
C38 C37 C42 C41 0.0 . . . . ?
C43 C40 C39 C38 179.5(2) . . . . ?
C43 C48 C47 C46 0.0 . . . . ?
C43 C48 C47 C58 -173.3(3) . . . . ?
C48 C43 C44 C45 0.0 . . . . ?
C48 C47 C46 C45 0.0 . . . . ?
C48 C47 C58 C63 36.1(3) . . . . ?
C48 C47 C58 C59 -146.6(2) . . . . ?
C47 C46 C45 C44 0.0 . . . . ?
C47 C46 C45 C49 -177.4(3) . . . . ?
C47 C58 C63 C62 177.2(3) . . . . ?
C47 C58 C59 C60 -177.2(3) . . . . ?
C46 C47 C58 C63 -137.1(2) . . . . ?
C46 C47 C58 C59 40.1(3) . . . . ?
C46 C45 C44 C43 0.0 . . . . ?
C46 C45 C49 C50 40.2(3) . . . . ?
C46 C45 C49 C54 -143.20(18) . . . . ?
C45 C49 C50 C51 176.6(3) . . . . ?
C45 C49 C54 C53 -176.6(3) . . . . ?
C44 C43 C48 C47 0.0 . . . . ?
C44 C45 C49 C50 -137.19(18) . . . . ?
C44 C45 C49 C54 39.4(3) . . . . ?
C49 C45 C44 C43 177.4(2) . . . . ?
C49 C50 C51 C52 0.0 . . . . ?
C50 C49 C54 C53 0.0 . . . . ?
C50 C51 C52 N9 -176.4(3) . . . . ?
C50 C51 C52 C53 0.0 . . . . ?
C51 C52 C53 C54 0.0 . . . . ?
C52 N9 C55 C56 -179.4(4) . . . . ?
C52 N9 C57 N10 -179.3(4) . . . . ?
C52 C53 C54 C49 0.0 . . . . ?
C54 C49 C50 C51 0.0 . . . . ?
C55 N9 C52 C51 -138.7(4) . . . . ?
C55 N9 C52 C53 44.8(5) . . . . ?
C55 N9 C57 N10 1.1(5) . . . . ?
C56 N10 C57 N9 -1.9(5) . . . . ?
C57 N9 C52 C51 41.8(5) . . . . ?
C57 N9 C52 C53 -134.6(3) . . . . ?
C57 N9 C55 C56 0.1(6) . . . . ?
C57 N10 C56 C55 1.9(6) . . . . ?
C58 C47 C46 C45 173.2(3) . . . . ?
C58 C63 C62 C61 0.0 . . . . ?
C63 C58 C59 C60 0.0 . . . . ?
C63 C62 C61 N11 -177.4(4) . . . . ?
C63 C62 C61 C60 0.0 . . . . ?
C62 C61 C60 C59 0.0 . . . . ?
C61 N11 C64 N12 179.3(5) . . . . ?
C61 N11 C66 C65 -178.1(6) . . . . ?
C61 C60 C59 C58 0.0 . . . . ?
C59 C58 C63 C62 0.0 . . . . ?
C64 N11 C61 C62 52.2(7) . . . . ?
C64 N11 C61 C60 -125.2(6) . . . . ?
C64 N11 C66 C65 -6.0(8) . . . . ?
C64 N12 C65 C66 0.6(9) . . . . ?
C65 N12 C64 N11 -4.7(9) . . . . ?
C66 N11 C61 C62 -137.1(6) . . . . ?
C66 N11 C61 C60 45.6(8) . . . . ?
C66 N11 C64 N12 7.0(8) . . . . ?
C67 N13 C68 C69 -2.3(6) . . . . ?
C67 N14 C69 C68 -2.1(6) . . . . ?
C67 N14 C70 C71 -142.7(4) . . . . ?
C67 N14 C70 C75 37.4(5) . . . . ?
C68 N13 C67 N14 0.9(6) . . . . ?
C69 N14 C67 N13 0.7(6) . . . . ?
C69 N14 C70 C71 35.7(6) . . . . ?
C69 N14 C70 C75 -144.2(4) . . . . ?
C73 C72 C71 C70 0.0 . . . . ?
C73 C76 C81 C80 -175.8(3) . . . . ?
C72 C73 C74 C75 0.0 . . . . ?
C72 C73 C76 C77 53.6(3) . . . . ?
C72 C73 C76 C81 -130.7(2) . . . . ?
C72 C71 C70 N14 -179.9(3) . . . . ?
C72 C71 C70 C75 0.0 . . . . ?
C71 C70 C75 C74 0.0 . . . . ?
C70 N14 C67 N13 179.4(4) . . . . ?
C70 N14 C69 C68 179.3(4) . . . . ?
C70 C75 C74 C73 0.0 . . . . ?
C74 C73 C72 C71 0.0 . . . . ?
C74 C73 C76 C77 -126.6(2) . . . . ?
C74 C73 C76 C81 49.2(3) . . . . ?
C77 C76 C81 C80 0.0 . . . . ?
C77 C78 C82A C83A 33.5(6) . . . . ?
C77 C78 C82A C87A -148.1(3) . . . . ?
C77 C78 C82B C87B 147.6(5) . . . . ?
C77 C78 C82B C83B -24.5(8) . . . . ?
C76 C73 C72 C71 179.9(3) . . . . ?
C76 C73 C74 C75 -179.9(3) . . . . ?
C76 C77 C78 C79 0.0 . . . . ?
C76 C77 C78 C82A -171.2(4) . . . . ?
C76 C77 C78 C82B -178.3(5) . . . . ?
C76 C81 C80 C79 0.0 . . . . ?
C76 C81 C80 C91 178.0(3) . . . . ?
C81 C80 C79 C78 0.0 . . . . ?
C81 C80 C91 C96 35.1(3) . . . . ?
C81 C80 C91 C92 -140.68(19) . . . . ?
C80 C79 C78 C77 0.0 . . . . ?
C80 C79 C78 C82A 170.9(4) . . . . ?
C80 C79 C78 C82B 178.4(5) . . . . ?
C80 C91 C96 C95 -175.8(3) . . . . ?
C80 C91 C92 C93 175.8(3) . . . . ?
C79 C80 C91 C96 -146.90(18) . . . . ?
C79 C80 C91 C92 37.3(3) . . . . ?
C79 C78 C82A C83A -137.6(3) . . . . ?
C79 C78 C82A C87A 40.8(5) . . . . ?
C79 C78 C82B C87B -30.7(7) . . . . ?
C79 C78 C82B C83B 157.2(5) . . . . ?
C78 C77 C76 C73 175.7(3) . . . . ?
C78 C77 C76 C81 0.0 . . . . ?
C78 C82A C83A C84A 178.3(6) . . . . ?
C78 C82A C87A C86A -178.4(6) . . . . ?
C78 C82B C87B C86B -172.2(9) . . . . ?
C78 C82B C83B C84B 172.0(9) . . . . ?
C82A C83A C84A C85A 0.0 . . . . ?
C83A C82A C87A C86A 0.0 . . . . ?
C83A C84A C85A N15 -178.8(7) . . . . ?
C83A C84A C85A C86A 0.0 . . . . ?
C84A C85A C86A C87A 0.0 . . . . ?
C85A N15 C88 C89 178.2(5) . . . . ?
C85A N15 C90 N16 -178.4(5) . . . . ?
C85A C86A C87A C82A 0.0 . . . . ?
C87A C82A C83A C84A 0.0 . . . . ?
C82B C87B C86B C85B 0.0 . . . . ?
C87B C82B C83B C84B 0.0 . . . . ?
C87B C86B C85B N15 173.9(10) . . . . ?
C87B C86B C85B C84B 0.0 . . . . ?
C86B C85B C84B C83B 0.0 . . . . ?
C85B N15 C88 C89 -179.0(6) . . . . ?
C85B N15 C90 N16 178.5(6) . . . . ?
C85B C84B C83B C82B 0.0 . . . . ?
C83B C82B C87B C86B 0.0 . . . . ?
C88 N15 C85A C84A -133.8(6) . . . . ?
C88 N15 C85A C86A 47.3(8) . . . . ?
C88 N15 C85B C86B 112.7(7) . . . . ?
C88 N15 C85B C84B -73.5(9) . . . . ?
C88 N15 C90 N16 1.7(7) . . . . ?
C89 N16 C90 N15 -0.7(7) . . . . ?
C90 N15 C85A C84A 46.3(7) . . . . ?
C90 N15 C85A C86A -132.5(5) . . . . ?
C90 N15 C85B C86B -63.6(9) . . . . ?
C90 N15 C85B C84B 110.2(8) . . . . ?
C90 N15 C88 C89 -2.0(7) . . . . ?
C90 N16 C89 C88 -0.6(7) . . . . ?
C91 C80 C79 C78 -178.0(3) . . . . ?
C91 C96 C95 C94 0.0 . . . . ?
C96 C91 C92 C93 0.0 . . . . ?
C96 C95 C94 N17 175.3(3) . . . . ?
C96 C95 C94 C93 0.0 . . . . ?
C95 C94 C93 C92 0.0 . . . . ?
C94 N17 C97 N18 180.0(4) . . . . ?
C94 N17 C99 C98 -179.1(4) . . . . ?
C94 C93 C92 C91 0.0 . . . . ?
C92 C91 C96 C95 0.0 . . . . ?
C97 N17 C94 C95 -132.3(4) . . . . ?
C97 N17 C94 C93 43.0(5) . . . . ?
C97 N17 C99 C98 -2.1(6) . . . . ?
C97 N18 C98 C99 1.0(6) . . . . ?
C98 N18 C97 N17 -2.5(5) . . . . ?
C99 N17 C94 C95 44.1(5) . . . . ?
C99 N17 C94 C93 -140.6(4) . . . . ?
C99 N17 C97 N18 2.9(5) . . . . ?
C100 N19 C101 C102 0.6(8) . . . . ?
C100 N20 C102 C101 -0.2(8) . . . . ?
C100 N20 C103 C108 -134.0(6) . . . . ?
C100 N20 C103 C104 41.2(8) . . . . ?
C100 N20 C203 C204 125.3(8) . . . . ?
C100 N20 C203 C208 -47.4(11) . . . . ?
C101 N19 C100 N20 -0.7(7) . . . . ?
C102 N20 C100 N19 0.6(7) . . . . ?
C102 N20 C103 C108 51.3(10) . . . . ?
C102 N20 C103 C104 -133.5(7) . . . . ?
C102 N20 C203 C204 -59.7(10) . . . . ?
C102 N20 C203 C208 127.6(8) . . . . ?
C106 C107 C108 C103 0.0 . . . . ?
C106 C109 C114 C113 -165.0(5) . . . . ?
C107 C106 C105 C104 0.0 . . . . ?
C107 C106 C109 C110 48.1(6) . . . . ?
C107 C106 C109 C114 -147.8(4) . . . . ?
C107 C108 C103 N20 175.2(7) . . . . ?
C107 C108 C103 C104 0.0 . . . . ?
C108 C103 C104 C105 0.0 . . . . ?
C103 N20 C100 N19 -175.3(6) . . . . ?
C103 N20 C102 C101 175.2(7) . . . . ?
C103 C104 C105 C106 0.0 . . . . ?
C105 C106 C107 C108 0.0 . . . . ?
C105 C106 C109 C110 -134.8(5) . . . . ?
C105 C106 C109 C114 29.3(7) . . . . ?
C113 C112 C111 C110 0.0 . . . . ?
C113 C112 C111 C115 179.6(5) . . . . ?
C113 C124 C125 C126 -170.1(6) . . . . ?
C113 C224 C225 C226 164.3(9) . . . . ?
C113 C224 C229 C228 -165.4(8) . . . . ?
C112 C113 C114 C109 0.0 . . . . ?
C112 C113 C124 C129 43.2(5) . . . . ?
C112 C113 C124 C125 -146.0(4) . . . . ?
C112 C113 C224 C225 141.5(5) . . . . ?
C112 C113 C224 C229 -53.6(7) . . . . ?
C112 C111 C110 C109 0.0 . . . . ?
C112 C111 C115 C116 140.0(3) . . . . ?
C112 C111 C115 C120 -45.0(4) . . . . ?
C111 C110 C109 C106 163.0(6) . . . . ?
C111 C110 C109 C114 0.0 . . . . ?
C111 C110 C109 C206 179.0(6) . . . . ?
C111 C115 C120 C119 -175.1(4) . . . . ?
C110 C111 C115 C116 -40.4(4) . . . . ?
C110 C111 C115 C120 134.7(3) . . . . ?
C110 C109 C114 C113 0.0 . . . . ?
C110 C109 C206 C205 144.2(5) . . . . ?
C110 C109 C206 C207 -47.3(8) . . . . ?
C109 C106 C107 C108 177.4(7) . . . . ?
C109 C106 C105 C104 -176.9(8) . . . . ?
C109 C206 C207 C208 -168.7(9) . . . . ?
C114 C113 C112 C111 0.0 . . . . ?
C114 C113 C124 C129 -143.6(3) . . . . ?
C114 C113 C124 C125 27.3(6) . . . . ?
C114 C113 C224 C225 -21.1(9) . . . . ?
C114 C113 C224 C229 143.8(5) . . . . ?
C114 C109 C206 C205 -36.9(9) . . . . ?
C114 C109 C206 C207 131.6(5) . . . . ?
C118 N21 C121 C122 179.8(4) . . . . ?
C118 N21 C123 N22 179.4(4) . . . . ?
C118 C117 C116 C115 0.0 . . . . ?
C117 C118 C119 C120 0.0 . . . . ?
C117 C116 C115 C111 175.1(4) . . . . ?
C117 C116 C115 C120 0.0 . . . . ?
C116 C115 C120 C119 0.0 . . . . ?
C115 C111 C110 C109 -179.6(5) . . . . ?
C115 C120 C119 C118 0.0 . . . . ?
C119 C118 C117 C116 0.0 . . . . ?
C121 N21 C118 C117 -50.2(5) . . . . ?
C121 N21 C118 C119 135.6(4) . . . . ?
C121 N21 C123 N22 -0.5(5) . . . . ?
C122 N22 C123 N21 1.2(5) . . . . ?
C123 N21 C118 C117 130.0(4) . . . . ?
C123 N21 C118 C119 -44.2(5) . . . . ?
C123 N21 C121 C122 -0.4(5) . . . . ?
C123 N22 C122 C121 -1.4(5) . . . . ?
C127 N23 C130 N24 179.4(6) . . . . ?
C127 N23 C131 C132 -178.7(6) . . . . ?
C127 C128 C129 C124 0.0 . . . . ?
C128 C127 C126 C125 0.0 . . . . ?
C128 C129 C124 C113 171.7(5) . . . . ?
C128 C129 C124 C125 0.0 . . . . ?
C129 C124 C125 C126 0.0 . . . . ?
C124 C113 C112 C111 173.0(5) . . . . ?
C124 C113 C114 C109 -173.4(5) . . . . ?
C124 C125 C126 C127 0.0 . . . . ?
C126 C127 C128 C129 0.0 . . . . ?
C130 N23 C127 C128 44.1(8) . . . . ?
C130 N23 C127 C126 -131.3(6) . . . . ?
C130 N23 C131 C132 -6.1(8) . . . . ?
C130 N23 C227 C226 -71.9(7) . . . . ?
C130 N23 C227 C228 127.7(7) . . . . ?
C130 N24 C132 C131 0.9(8) . . . . ?
C131 N23 C127 C128 -144.7(6) . . . . ?
C131 N23 C127 C126 39.8(8) . . . . ?
C131 N23 C130 N24 7.4(8) . . . . ?
C131 N23 C227 C226 115.8(11) . . . . ?
C131 N23 C227 C228 -44.7(15) . . . . ?
C132 N24 C130 N23 -4.9(8) . . . . ?
C203 N20 C100 N19 176.3(7) . . . . ?
C203 N20 C102 C101 -176.2(8) . . . . ?
C203 C204 C205 C206 0.0 . . . . ?
C204 C203 C208 C207 0.0 . . . . ?
C204 C205 C206 C109 168.1(9) . . . . ?
C204 C205 C206 C207 0.0 . . . . ?
C205 C206 C207 C208 0.0 . . . . ?
C206 C109 C114 C113 -178.9(6) . . . . ?
C206 C207 C208 C203 0.0 . . . . ?
C208 C203 C204 C205 0.0 . . . . ?
C224 C113 C112 C111 -163.7(5) . . . . ?
C224 C113 C114 C109 161.2(6) . . . . ?
C224 C225 C226 C227 0.0 . . . . ?
C225 C224 C229 C228 0.0 . . . . ?
C225 C226 C227 N23 -161.3(9) . . . . ?
C225 C226 C227 C228 0.0 . . . . ?
C226 C227 C228 C229 0.0 . . . . ?
C227 N23 C130 N24 -167.6(6) . . . . ?
C227 N23 C131 C132 166.2(10) . . . . ?
C227 C228 C229 C224 0.0 . . . . ?
C229 C224 C225 C226 0.0 . . . . ?
C134 O2 C135 C136 170.9(12) . . . . ?
C135 O2 C134 O1 -7(2) . . . . ?
C135 O2 C134 C133 -179.4(13) . . . . ?

loop_
_exptl_oxdiff_crystal_face_indexfrac_h
_exptl_oxdiff_crystal_face_indexfrac_k
_exptl_oxdiff_crystal_face_indexfrac_l
_exptl_oxdiff_crystal_face_x
_exptl_oxdiff_crystal_face_y
_exptl_oxdiff_crystal_face_z
0.0000 0.0000 -1.0000 0.0020 -0.0036 0.0476
-0.0000 -0.0000 1.0000 -0.0020 0.0036 -0.0476
-1.0000 0.0000 -0.0000 0.0358 0.0068 0.0040
1.0000 -0.0000 0.0000 -0.0358 -0.0068 -0.0040
0.0000 1.0000 0.0000 -0.0086 0.0431 0.0036
1.0000 1.0000 0.0000 -0.0444 0.0362 -0.0004
-1.0000 -1.0000 -0.0000 0.0444 -0.0362 0.0004
1.0000 -1.0000 0.0000 -0.0272 -0.0499 -0.0075
-1.0000 1.0000 -0.0000 0.0272 0.0499 0.0075

loop_
_smtbx_masks_void_nr
_smtbx_masks_void_average_x
_smtbx_masks_void_average_y
_smtbx_masks_void_average_z
_smtbx_masks_void_volume
_smtbx_masks_void_count_electrons
_smtbx_masks_void_content
1 -0.349 -0.088 -0.029 23816.7 6377.4 '8 BF4'
